data_7705129
loop_
_publ_author_name
'Houlihan, Joanna C. C.'
'Moratti, Stephen C.'
'Hanton, Lyall R.'

_publ_section_title
;
 Formation of a robust, double-walled LiMOF from an L-shaped
 di-substituted N-heterocyclic adamantane-based ligand.
;
_journal_issue 34
_journal_name_full 'Dalton transactions (Cambridge, England : 2003)'
_journal_page_first 12009
_journal_page_last 12017
_journal_paper_doi 10.1039/d0dt02437f
_journal_volume 49
_journal_year 2020
_chemical_formula_sum 'C191 H159 Li16 N18 O43'
_chemical_formula_weight 3505.39
_space_group_crystal_system monoclinic
_space_group_IT_number 15
_space_group_name_Hall '-C 2yc'
_space_group_name_H-M_alt 'C 1 2/c 1'
_atom_sites_solution_hydrogens geom
_audit_creation_method SHELXL-2018/3
_audit_update_record
;
2020-08-03 deposited with the CCDC.	2020-08-12 downloaded from the CCDC.
;
_cell_angle_alpha 90
_cell_angle_beta 94.7860(10)
_cell_angle_gamma 90
_cell_formula_units_Z 8
_cell_length_a 34.2150(3)
_cell_length_b 32.1745(3)
_cell_length_c 50.1707(4)
_cell_measurement_reflns_used 104839
_cell_measurement_temperature 99.95(18)
_cell_measurement_theta_max 72.5400
_cell_measurement_theta_min 3.7800
_cell_volume 55037.9(8)
_computing_cell_refinement 'CrysAlisPro 1.171.39.46 (Rigaku OD, 2018)'
_computing_data_collection 'CrysAlisPro 1.171.39.46 (Rigaku OD, 2018)'
_computing_data_reduction 'CrysAlisPro 1.171.39.46 (Rigaku OD, 2018)'
_computing_molecular_graphics SHELXTL
_computing_publication_material SHELXTL
_computing_structure_refinement 'SHELXL-2018/3 (Sheldrick, 2018)'
_computing_structure_solution 'SHELXT 2014/5 (Sheldrick, 2014)'
_diffrn_ambient_temperature 99.95(18)
_diffrn_detector_area_resol_mean 5.1725
_diffrn_measured_fraction_theta_full 0.997
_diffrn_measured_fraction_theta_max 0.989
_diffrn_measurement_device_type 'SuperNova, Dual, Cu at home/near, Atlas'
_diffrn_measurement_method '\w scans'
_diffrn_radiation_type CuK\a
_diffrn_radiation_wavelength 1.54184
_diffrn_reflns_av_R_equivalents 0.0512
_diffrn_reflns_av_unetI/netI 0.0204
_diffrn_reflns_Laue_measured_fraction_full 0.997
_diffrn_reflns_Laue_measured_fraction_max 0.989
_diffrn_reflns_limit_h_max 42
_diffrn_reflns_limit_h_min -41
_diffrn_reflns_limit_k_max 39
_diffrn_reflns_limit_k_min -39
_diffrn_reflns_limit_l_max 61
_diffrn_reflns_limit_l_min -55
_diffrn_reflns_number 500964
_diffrn_reflns_point_group_measured_fraction_full 0.997
_diffrn_reflns_point_group_measured_fraction_max 0.989
_diffrn_reflns_theta_full 67.684
_diffrn_reflns_theta_max 72.923
_diffrn_reflns_theta_min 3.536
_diffrn_source 'micro-focus sealed X-ray tube'
_exptl_absorpt_coefficient_mu 0.488
_exptl_absorpt_correction_T_max 1.00000
_exptl_absorpt_correction_T_min 0.63152
_exptl_absorpt_correction_type multi-scan
_exptl_absorpt_process_details
;
CrysAlisPro 1.171.39.46 (Rigaku Oxford Diffraction, 2018)
Empirical absorption correction using spherical harmonics,
 implemented in SCALE3 ABSPACK scaling algorithm.
;
_exptl_crystal_colour colourless
_exptl_crystal_density_diffrn 0.846
_exptl_crystal_description needle
_exptl_crystal_F_000 14584
_exptl_crystal_size_max 0.583
_exptl_crystal_size_mid 0.430
_exptl_crystal_size_min 0.272
_platon_squeeze_details
;
The SQUEEZE routine of PLATON was applied to remove any unbound DEF molecules within the channels of the framework.
The total void volume is 19692 angstrom and the total electron count within the unit cell is 3063.
There is therefore 382.9 electrons per asymmetric unit (Z = 8, 3063/8 = 382.9).
The electron count attributed to approximately 7 DEF molecules within the asymmetric unit (382.9/56 = 6.8)
and approximately 1 DEF per L1 ligand (6.8/8 = 0.85).
;
_refine_diff_density_max 3.019
_refine_diff_density_min -0.715
_refine_diff_density_rms 0.243
_refine_ls_extinction_method none
_refine_ls_goodness_of_fit_ref 1.422
_refine_ls_hydrogen_treatment constr
_refine_ls_matrix_type full
_refine_ls_number_parameters 2570
_refine_ls_number_reflns 54356
_refine_ls_number_restraints 24
_refine_ls_restrained_S_all 1.422
_refine_ls_R_factor_all 0.2112
_refine_ls_R_factor_gt 0.1989
_refine_ls_shift/su_max 0.001
_refine_ls_shift/su_mean 0.000
_refine_ls_structure_factor_coef Fsqd
_refine_ls_weighting_details 'w=1/[\s^2^(Fo^2^)+(0.4000P)^2^] where P=(Fo^2^+2Fc^2^)/3'
_refine_ls_weighting_scheme calc
_refine_ls_wR_factor_gt 0.5198
_refine_ls_wR_factor_ref 0.5561
_reflns_Friedel_coverage 0.000
_reflns_number_gt 42969
_reflns_number_total 54356
_reflns_threshold_expression 'I > 2\s(I)'
_cod_data_source_file d0dt02437f2.cif
_cod_data_source_block LiMOF50
_cod_depositor_comments 'Adding full bibliography for 7705120--7705129.cif.'
_cod_original_sg_symbol_H-M 'C 2/c'
_cod_database_code 7705129
_shelx_shelxl_version_number 2018/3
_shelx_space_group_comment
;
The symmetry employed for this shelxl refinement is uniquely defined
by the following loop, which should always be used as a source of
symmetry information in preference to the above space-group names.
They are only intended as comments.
;
_exptl_absorpt_special_details
;
Empirical correction (ABSPACK) includes:
- Absorption correction using spherical harmonics
- Frame scaling
;
_platon_squeeze_void_probe_radius 1.20

loop_
_space_group_symop_operation_xyz
'x, y, z'
'-x, y, -z+1/2'
'x+1/2, y+1/2, z'
'-x+1/2, y+1/2, -z+1/2'
'-x, -y, -z'
'x, -y, z-1/2'
'-x+1/2, -y+1/2, -z'
'x+1/2, -y+1/2, z-1/2'

loop_
_atom_site_label
_atom_site_type_symbol
_atom_site_fract_x
_atom_site_fract_y
_atom_site_fract_z
_atom_site_U_iso_or_equiv
_atom_site_adp_type
_atom_site_occupancy
_atom_site_site_symmetry_order
_atom_site_calc_flag
_atom_site_refinement_flags_posn
_atom_site_refinement_flags_adp
_atom_site_refinement_flags_occupancy
_atom_site_disorder_assembly
_atom_site_disorder_group
C1 C 0.68446(9) 0.75700(12) 0.31471(6) 0.0321(7) Uani 1 1 d . . . . .
C2 C 0.64497(8) 0.77779(10) 0.31266(6) 0.0236(6) Uani 1 1 d . . . . .
C3 C 0.63405(9) 0.80439(11) 0.29146(7) 0.0326(7) Uani 1 1 d . . . . .
H3 H 0.650804 0.808483 0.278024 0.039 Uiso 1 1 calc R U . . .
C4 C 0.59849(8) 0.82468(10) 0.29033(6) 0.0263(6) Uani 1 1 d . . . . .
H4 H 0.591137 0.842443 0.276174 0.032 Uiso 1 1 calc R U . . .
C5 C 0.57397(7) 0.81843(8) 0.31032(5) 0.0140(5) Uani 1 1 d . . . . .
C6 C 0.61876(9) 0.77171(10) 0.33191(6) 0.0264(6) Uani 1 1 d . . . . .
H6 H 0.625412 0.753661 0.346047 0.032 Uiso 1 1 calc R U . . .
C7 C 0.53636(6) 0.84315(7) 0.31058(4) 0.0065(4) Uani 1 1 d . . . . .
C8 C 0.54221(6) 0.87550(7) 0.33351(4) 0.0079(4) Uani 1 1 d . . . . .
H8A H 0.548862 0.861235 0.350314 0.009 Uiso 1 1 calc R U . . .
H8B H 0.563797 0.893816 0.330196 0.009 Uiso 1 1 calc R U . . .
C9 C 0.50127(6) 0.81484(7) 0.31619(5) 0.0090(4) Uani 1 1 d . . . . .
H9A H 0.497137 0.794406 0.302016 0.011 Uiso 1 1 calc R U . . .
H9B H 0.507247 0.800113 0.332899 0.011 Uiso 1 1 calc R U . . .
C10 C 0.52601(7) 0.86698(7) 0.28451(5) 0.0096(4) Uani 1 1 d . . . . .
H10A H 0.522024 0.847467 0.269793 0.011 Uiso 1 1 calc R U . . .
H10B H 0.547579 0.885151 0.280938 0.011 Uiso 1 1 calc R U . . .
C11 C 0.48876(6) 0.89283(7) 0.28640(5) 0.0091(5) Uani 1 1 d . . . . .
H11 H 0.482667 0.907669 0.269505 0.011 Uiso 1 1 calc R U . . .
C12 C 0.45451(6) 0.86410(7) 0.29153(4) 0.0082(4) Uani 1 1 d . . . . .
H12A H 0.430781 0.880370 0.292396 0.010 Uiso 1 1 calc R U . . .
H12B H 0.450228 0.844415 0.276935 0.010 Uiso 1 1 calc R U . . .
C13 C 0.49516(7) 0.92458(7) 0.30929(5) 0.0119(5) Uani 1 1 d . . . . .
H13A H 0.516504 0.943170 0.305892 0.014 Uiso 1 1 calc R U . . .
H13B H 0.471628 0.941076 0.310442 0.014 Uiso 1 1 calc R U . . .
C14 C 0.50495(7) 0.90125(7) 0.33560(5) 0.0097(5) Uani 1 1 d . . . . .
H14 H 0.509148 0.921220 0.350308 0.012 Uiso 1 1 calc R U . . .
C15 C 0.47089(7) 0.87238(7) 0.34079(4) 0.0079(4) Uani 1 1 d . . . . .
H15A H 0.447366 0.888721 0.342350 0.010 Uiso 1 1 calc R U . . .
H15B H 0.476877 0.857730 0.357528 0.010 Uiso 1 1 calc R U . . .
C16 C 0.46352(6) 0.84065(7) 0.31785(4) 0.0070(4) Uani 1 1 d . . . . .
C22 C 0.33341(9) 0.73508(9) 0.33992(6) 0.0250(6) Uani 1 1 d . . . . .
C23 C 0.66574(9) 0.73104(11) 0.42113(7) 0.0347(7) Uani 1 1 d . . . . .
C29 C 0.53541(6) 0.84038(7) 0.43455(5) 0.0106(5) Uani 1 1 d . . . . .
C30 C 0.54369(6) 0.86966(8) 0.45872(5) 0.0102(5) Uani 1 1 d . . . . .
H30A H 0.549173 0.853326 0.474843 0.012 Uiso 1 1 calc R U . . .
H30B H 0.566588 0.886507 0.456162 0.012 Uiso 1 1 calc R U . . .
C31 C 0.52667(7) 0.86732(8) 0.40942(5) 0.0107(5) Uani 1 1 d . . . . .
H31A H 0.549636 0.883749 0.406344 0.013 Uiso 1 1 calc R U . . .
H31B H 0.520902 0.849480 0.394005 0.013 Uiso 1 1 calc R U . . .
C32 C 0.49822(6) 0.81442(8) 0.43879(5) 0.0118(5) Uani 1 1 d . . . . .
H32A H 0.492569 0.796113 0.423593 0.014 Uiso 1 1 calc R U . . .
H32B H 0.503100 0.797295 0.454632 0.014 Uiso 1 1 calc R U . . .
C33 C 0.49188(6) 0.89625(7) 0.41249(4) 0.0084(5) Uani 1 1 d . . . . .
H33 H 0.487062 0.913189 0.396313 0.010 Uiso 1 1 calc R U . . .
C34 C 0.50068(5) 0.92465(8) 0.43671(4) 0.0108(5) Uani 1 1 d . . . . .
H34A H 0.478598 0.942993 0.438634 0.013 Uiso 1 1 calc R U . . .
H34B H 0.523517 0.941605 0.434174 0.013 Uiso 1 1 calc R U . . .
C35 C 0.50832(6) 0.89800(7) 0.46190(4) 0.0089(5) Uani 1 1 d . . . . .
H35 H 0.513918 0.916113 0.477458 0.011 Uiso 1 1 calc R U . . .
C36 C 0.47229(7) 0.87147(8) 0.46594(5) 0.0109(5) Uani 1 1 d . . . . .
H36A H 0.450082 0.889459 0.468268 0.013 Uiso 1 1 calc R U . . .
H36B H 0.477185 0.854962 0.482054 0.013 Uiso 1 1 calc R U . . .
C37 C 0.45530(6) 0.87003(7) 0.41660(5) 0.0094(5) Uani 1 1 d . . . . .
H37A H 0.449215 0.852450 0.401103 0.011 Uiso 1 1 calc R U . . .
H37B H 0.433080 0.888229 0.418441 0.011 Uiso 1 1 calc R U . . .
C38 C 0.46240(6) 0.84259(7) 0.44202(5) 0.0092(5) Uani 1 1 d . . . . .
C39 C 0.42547(7) 0.81728(8) 0.44506(5) 0.0166(5) Uani 1 1 d . . . . .
C40 C 0.40236(9) 0.82496(11) 0.46655(6) 0.0303(7) Uani 1 1 d . . . . .
H40 H 0.410501 0.843839 0.479915 0.036 Uiso 1 1 calc R U . . .
C41 C 0.36718(10) 0.80368(13) 0.46726(7) 0.0385(8) Uani 1 1 d . . . . .
H41 H 0.351452 0.807885 0.481268 0.046 Uiso 1 1 calc R U . . .
C42 C 0.35564(9) 0.77584(11) 0.44668(6) 0.0302(7) Uani 1 1 d . . . . .
C43 C 0.38034(10) 0.77034(10) 0.42658(6) 0.0264(6) Uani 1 1 d . . . . .
H43 H 0.373029 0.751609 0.412949 0.032 Uiso 1 1 calc R U . . .
C44 C 0.31649(9) 0.75405(11) 0.44654(6) 0.0314(7) Uani 1 1 d . . . . .
C45 C 0.72381(12) 0.81216(12) 0.40045(9) 0.0471(9) Uani 1 1 d . . . . .
C46 C 0.69874(10) 0.85111(9) 0.39772(7) 0.0329(7) Uani 1 1 d . . . . .
C47 C 0.66816(12) 0.85271(12) 0.37853(9) 0.0498(10) Uani 1 1 d . . . . .
H47 H 0.662649 0.830020 0.367360 0.060 Uiso 1 1 calc R U . . .
C48 C 0.64526(10) 0.88826(10) 0.37570(8) 0.0409(8) Uani 1 1 d . . . . .
H48 H 0.624132 0.889317 0.362792 0.049 Uiso 1 1 calc R U . . .
C49 C 0.65385(7) 0.92181(8) 0.39195(6) 0.0210(5) Uani 1 1 d . . . . .
C50 C 0.70566(10) 0.88636(11) 0.41368(7) 0.0383(8) Uani 1 1 d . . . . .
H50 H 0.726300 0.885727 0.426967 0.046 Uiso 1 1 calc R U . . .
C51 C 0.62937(6) 0.96124(7) 0.38938(5) 0.0117(5) Uani 1 1 d . . . . .
C52 C 0.59612(7) 0.95865(7) 0.36664(5) 0.0113(5) Uani 1 1 d . U . . .
H52A H 0.607287 0.955054 0.349646 0.014 Uiso 1 1 calc R U . . .
H52B H 0.579632 0.934797 0.369481 0.014 Uiso 1 1 calc R U . . .
C53 C 0.65503(7) 0.99936(6) 0.38431(5) 0.0091(5) Uani 1 1 d . . . . .
H53A H 0.666405 0.996070 0.367357 0.011 Uiso 1 1 calc R U . . .
H53B H 0.676293 1.001261 0.398304 0.011 Uiso 1 1 calc R U . . .
C54 C 0.61106(7) 0.96710(7) 0.41604(5) 0.0145(5) Uani 1 1 d . . . . .
H54A H 0.595081 0.943115 0.419524 0.017 Uiso 1 1 calc R U . . .
H54B H 0.631636 0.969436 0.430476 0.017 Uiso 1 1 calc R U . . .
C55 C 0.58575(7) 1.00630(7) 0.41494(5) 0.0105(5) Uani 1 1 d . . . . .
H55 H 0.574059 1.009511 0.431997 0.013 Uiso 1 1 calc R U . . .
C56 C 0.55295(7) 1.00319(7) 0.39233(5) 0.0091(5) Uani 1 1 d . . . . .
H56A H 0.536393 0.979427 0.395261 0.011 Uiso 1 1 calc R U . . .
H56B H 0.536853 1.028027 0.391949 0.011 Uiso 1 1 calc R U . . .
C57 C 0.57129(6) 0.99840(6) 0.36588(4) 0.0060(4) Uani 1 1 d . . . . .
H57 H 0.550501 0.996505 0.351266 0.007 Uiso 1 1 calc R U . . .
C58 C 0.59718(7) 1.03588(7) 0.36137(5) 0.0091(4) Uani 1 1 d . . . . .
H58A H 0.581377 1.060943 0.360813 0.011 Uiso 1 1 calc R U . . .
H58B H 0.608256 1.033081 0.344284 0.011 Uiso 1 1 calc R U . . .
C59 C 0.61211(7) 1.04385(7) 0.41066(5) 0.0092(4) Uani 1 1 d . . . . .
H59A H 0.632686 1.045481 0.425143 0.011 Uiso 1 1 calc R U . . .
H59B H 0.596750 1.069185 0.410719 0.011 Uiso 1 1 calc R U . . .
C60 C 0.63049(6) 1.03966(6) 0.38377(4) 0.0058(4) Uani 1 1 d . . . . .
C61 C 0.65686(7) 1.07673(7) 0.37947(5) 0.0129(5) Uani 1 1 d . . . . .
C62 C 0.65378(9) 1.09955(9) 0.35611(6) 0.0238(6) Uani 1 1 d . . . . .
H62 H 0.635091 1.092347 0.342365 0.029 Uiso 1 1 calc R U . . .
C63 C 0.67828(9) 1.13307(10) 0.35298(7) 0.0296(7) Uani 1 1 d . . . . .
H63 H 0.676810 1.147860 0.337007 0.036 Uiso 1 1 calc R U . . .
C64 C 0.70520(8) 1.14436(9) 0.37412(6) 0.0223(6) Uani 1 1 d . . . . .
C65 C 0.70810(10) 1.11896(10) 0.39637(6) 0.0268(6) Uani 1 1 d . . . . .
H65 H 0.727230 1.125011 0.410089 0.032 Uiso 1 1 calc R U . . .
C66 C 0.73192(9) 1.18089(9) 0.37182(6) 0.0233(6) Uani 1 1 d . . . . .
C67 C 0.72826(9) 0.81423(9) 0.50400(6) 0.0243(6) Uani 1 1 d . . . . .
C73 C 0.62979(6) 0.95903(7) 0.51123(5) 0.0098(5) Uani 1 1 d . . . . .
C74 C 0.59439(7) 0.95906(8) 0.49010(5) 0.0128(5) Uani 1 1 d . . . . .
H74A H 0.603574 0.956534 0.472396 0.015 Uiso 1 1 calc R U . . .
H74B H 0.577762 0.935342 0.492995 0.015 Uiso 1 1 calc R U . . .
C75 C 0.65553(7) 0.99655(7) 0.50641(5) 0.0134(5) Uani 1 1 d . . . . .
H75A H 0.665298 0.994321 0.488866 0.016 Uiso 1 1 calc R U . . .
H75B H 0.677893 0.996845 0.519633 0.016 Uiso 1 1 calc R U . . .
C76 C 0.61405(7) 0.96305(7) 0.53908(5) 0.0135(5) Uani 1 1 d . . . . .
H76A H 0.597618 0.939321 0.542326 0.016 Uiso 1 1 calc R U . . .
H76B H 0.635807 0.963424 0.552770 0.016 Uiso 1 1 calc R U . . .
C77 C 0.59016(7) 1.00324(7) 0.54050(5) 0.0135(5) Uani 1 1 d . . . . .
H77 H 0.580362 1.005472 0.558252 0.016 Uiso 1 1 calc R U . . .
C78 C 0.55531(7) 1.00251(7) 0.51927(5) 0.0098(5) Uani 1 1 d . . . . .
H78A H 0.538476 0.979024 0.522320 0.012 Uiso 1 1 calc R U . . .
H78B H 0.540035 1.027763 0.520343 0.012 Uiso 1 1 calc R U . . .
C79 C 0.57065(6) 0.99903(6) 0.49171(5) 0.0073(5) Uani 1 1 d . . . . .
H79 H 0.548551 0.998657 0.477973 0.009 Uiso 1 1 calc R U . . .
C80 C 0.59694(7) 1.03630(7) 0.48722(5) 0.0139(5) Uani 1 1 d . . . . .
H80A H 0.581935 1.061734 0.488335 0.017 Uiso 1 1 calc R U . . .
H80B H 0.606051 1.034719 0.469449 0.017 Uiso 1 1 calc R U . . .
C81 C 0.61701(7) 1.04047(7) 0.53608(5) 0.0166(5) Uani 1 1 d . . . . .
H81A H 0.638877 1.040634 0.549695 0.020 Uiso 1 1 calc R U . . .
H81B H 0.602507 1.066166 0.537507 0.020 Uiso 1 1 calc R U . . .
C82 C 0.63242(7) 1.03736(7) 0.50816(5) 0.0152(5) Uani 1 1 d . . . . .
C83 C 0.65986(8) 1.07281(8) 0.50154(6) 0.0240(6) Uani 1 1 d . . . . .
C84 C 0.6845(2) 1.0891(2) 0.52063(12) 0.118(3) Uani 1 1 d . . . . .
H84 H 0.684713 1.079396 0.538100 0.142 Uiso 1 1 calc R U . . .
C85 C 0.7098(2) 1.1204(2) 0.51447(10) 0.114(3) Uani 1 1 d . . . . .
H85 H 0.725700 1.132874 0.528143 0.137 Uiso 1 1 calc R U . . .
C86 C 0.71200(10) 1.13312(11) 0.48928(7) 0.0360(7) Uani 1 1 d . . . . .
C87 C 0.6865(2) 1.1147(3) 0.47167(9) 0.133(4) Uani 1 1 d . . . . .
H87 H 0.686185 1.122968 0.453896 0.160 Uiso 1 1 calc R U . . .
C88 C 0.74144(11) 1.16449(13) 0.48169(7) 0.0457(9) Uani 1 1 d . . . . .
C89 C 0.77630(11) 0.68920(10) 0.23145(7) 0.0324(7) Uani 1 1 d . . . . .
C90 C 0.80046(9) 0.65004(8) 0.23275(7) 0.0251(6) Uani 1 1 d . . . . .
C91 C 0.83074(13) 0.64575(13) 0.25218(10) 0.0514(11) Uani 1 1 d . . . . .
H91 H 0.835979 0.666963 0.264559 0.062 Uiso 1 1 calc R U . . .
C92 C 0.85363(11) 0.61028(11) 0.25362(8) 0.0407(9) Uani 1 1 d . . . . .
H92 H 0.874824 0.607995 0.266406 0.049 Uiso 1 1 calc R U . . .
C93 C 0.84461(7) 0.57846(7) 0.23590(5) 0.0134(5) Uani 1 1 d . . . . .
C94 C 0.79296(9) 0.61661(10) 0.21523(7) 0.0292(7) Uani 1 1 d . . . . .
H94 H 0.772489 0.618607 0.201886 0.035 Uiso 1 1 calc R U . . .
C95 C 0.86931(6) 0.53904(6) 0.23702(4) 0.0058(4) Uani 1 1 d . . . . .
C96 C 0.90381(6) 0.54169(6) 0.25874(4) 0.0058(4) Uani 1 1 d . . . . .
H96A H 0.920233 0.565305 0.255223 0.007 Uiso 1 1 calc R U . . .
H96B H 0.893822 0.545722 0.276093 0.007 Uiso 1 1 calc R U . . .
C97 C 0.84354(6) 0.50140(6) 0.24321(4) 0.0049(4) Uani 1 1 d . . . . .
H97A H 0.821544 0.499468 0.229759 0.006 Uiso 1 1 calc R U . . .
H97B H 0.833218 0.505349 0.260458 0.006 Uiso 1 1 calc R U . . .
C98 C 0.88583(6) 0.53187(7) 0.20964(5) 0.0090(4) Uani 1 1 d . . . . .
H98A H 0.864368 0.529636 0.195805 0.011 Uiso 1 1 calc R U . . .
H98B H 0.901964 0.555360 0.205394 0.011 Uiso 1 1 calc R U . . .
C99 C 0.91049(7) 0.49187(7) 0.21037(4) 0.0088(4) Uani 1 1 d . . . . .
H99 H 0.920908 0.487833 0.192939 0.011 Uiso 1 1 calc R U . . .
C100 C 0.94464(6) 0.49538(7) 0.23201(5) 0.0089(4) Uani 1 1 d . . . . .
H10C H 0.960367 0.470278 0.232351 0.011 Uiso 1 1 calc R U . . .
H10D H 0.961238 0.518694 0.228155 0.011 Uiso 1 1 calc R U . . .
C101 C 0.92821(6) 0.50168(6) 0.25903(4) 0.0041(4) Uani 1 1 d . U . . .
H101 H 0.949919 0.503670 0.273006 0.005 Uiso 1 1 calc R U . . .
C102 C 0.90230(6) 0.46476(6) 0.26488(4) 0.0050(4) Uani 1 1 d . . . . .
H10E H 0.892537 0.468281 0.282343 0.006 Uiso 1 1 calc R U . . .
H10F H 0.917767 0.439464 0.265251 0.006 Uiso 1 1 calc R U . . .
C103 C 0.88408(7) 0.45508(7) 0.21610(5) 0.0101(5) Uani 1 1 d . . . . .
H10G H 0.899054 0.429487 0.216056 0.012 Uiso 1 1 calc R U . . .
H10H H 0.862680 0.453169 0.202208 0.012 Uiso 1 1 calc R U . . .
C104 C 0.86743(6) 0.46071(6) 0.24355(4) 0.0051(4) Uani 1 1 d . . . . .
C105 C 0.84128(7) 0.42402(7) 0.24918(5) 0.0100(4) Uani 1 1 d . . . . .
C106 C 0.84645(8) 0.40120(8) 0.27244(6) 0.0235(6) Uani 1 1 d . . . . .
H106 H 0.866246 0.408360 0.285461 0.028 Uiso 1 1 calc R U . . .
C107 C 0.82228(9) 0.36759(9) 0.27654(6) 0.0251(6) Uani 1 1 d . . . . .
H107 H 0.825339 0.352444 0.292368 0.030 Uiso 1 1 calc R U . . .
C108 C 0.79345(8) 0.35699(8) 0.25660(5) 0.0169(5) Uani 1 1 d . . . . .
C109 C 0.78895(9) 0.38199(9) 0.23423(6) 0.0234(6) Uani 1 1 d . . . . .
H109 H 0.768948 0.375816 0.221127 0.028 Uiso 1 1 calc R U . . .
C110 C 0.76744(8) 0.32027(8) 0.25987(6) 0.0202(6) Uani 1 1 d . . . . .
C111 C 0.76741(9) 0.68032(9) 0.38921(6) 0.0247(6) Uani 1 1 d . . . . .
C112 C 0.79296(8) 0.64375(9) 0.38400(6) 0.0216(6) Uani 1 1 d . . . . .
C113 C 0.78501(10) 0.61850(10) 0.36219(6) 0.0306(7) Uani 1 1 d . . . . .
H113 H 0.763300 0.624020 0.350305 0.037 Uiso 1 1 calc R U . . .
C114 C 0.80837(9) 0.58558(9) 0.35769(6) 0.0272(6) Uani 1 1 d . . . . .
H114 H 0.802183 0.568531 0.342977 0.033 Uiso 1 1 calc R U . . .
C115 C 0.84040(7) 0.57731(7) 0.37430(5) 0.0130(5) Uani 1 1 d . . . . .
C116 C 0.82609(11) 0.63509(11) 0.40093(8) 0.0408(9) Uani 1 1 d . . . . .
H116 H 0.832183 0.651727 0.415859 0.049 Uiso 1 1 calc R U . . .
C117 C 0.86658(6) 0.54057(6) 0.36857(5) 0.0069(4) Uani 1 1 d . . . . .
C118 C 0.88134(6) 0.54451(7) 0.34044(5) 0.0105(4) Uani 1 1 d . . . . .
H11A H 0.859166 0.545324 0.327078 0.013 Uiso 1 1 calc R U . . .
H11B H 0.896001 0.570148 0.339227 0.013 Uiso 1 1 calc R U . . .
C119 C 0.84309(6) 0.49948(6) 0.37002(5) 0.0077(4) Uani 1 1 d . . . . .
H11C H 0.833826 0.496663 0.387685 0.009 Uiso 1 1 calc R U . . .
H11D H 0.820387 0.500377 0.357090 0.009 Uiso 1 1 calc R U . . .
C120 C 0.90245(6) 0.53811(6) 0.38912(4) 0.0070(4) Uani 1 1 d . . . . .
H12C H 0.917752 0.563391 0.388328 0.008 Uiso 1 1 calc R U . . .
H12D H 0.893712 0.535866 0.406968 0.008 Uiso 1 1 calc R U . . .
C121 C 0.92821(6) 0.50065(6) 0.38369(4) 0.0055(4) Uani 1 1 d . . . . .
H121 H 0.950639 0.499605 0.397163 0.007 Uiso 1 1 calc R U . . .
C122 C 0.94290(6) 0.50536(7) 0.35599(5) 0.0081(4) Uani 1 1 d . . . . .
H12E H 0.959428 0.481919 0.352273 0.010 Uiso 1 1 calc R U . . .
H12F H 0.958362 0.530543 0.355259 0.010 Uiso 1 1 calc R U . . .
C123 C 0.90767(6) 0.50737(7) 0.33510(5) 0.0092(4) Uani 1 1 d . . . . .
H123 H 0.917084 0.510239 0.317275 0.011 Uiso 1 1 calc R U . . .
C124 C 0.88329(7) 0.46725(7) 0.33609(5) 0.0111(5) Uani 1 1 d . . . . .
H12G H 0.899225 0.443565 0.331918 0.013 Uiso 1 1 calc R U . . .
H12H H 0.861023 0.468637 0.322823 0.013 Uiso 1 1 calc R U . . .
C125 C 0.90432(6) 0.46073(7) 0.38496(5) 0.0084(4) Uani 1 1 d . . . . .
H12I H 0.895498 0.457622 0.402731 0.010 Uiso 1 1 calc R U . . .
H12J H 0.920723 0.437047 0.381548 0.010 Uiso 1 1 calc R U . . .
C126 C 0.86865(6) 0.46164(7) 0.36422(5) 0.0077(4) Uani 1 1 d . . . . .
C132 C 0.77373(9) 0.31299(9) 0.36438(7) 0.0272(6) Uani 1 1 d . . . . .
C133 C 0.83476(9) 0.76918(10) 0.20843(7) 0.0282(7) Uani 1 1 d . . . . .
C139 C 0.96492(6) 0.66076(7) 0.19127(5) 0.0088(5) Uani 1 1 d . . . . .
C140 C 1.00261(6) 0.68625(7) 0.18829(5) 0.0097(5) Uani 1 1 d . . . . .
H14A H 0.998254 0.705110 0.173250 0.012 Uiso 1 1 calc R U . . .
H14B H 1.008646 0.702755 0.204282 0.012 Uiso 1 1 calc R U . . .
C141 C 0.97268(7) 0.63110(8) 0.21532(5) 0.0109(5) Uani 1 1 d . . . . .
H14C H 0.978539 0.647257 0.231478 0.013 Uiso 1 1 calc R U . . .
H14D H 0.949278 0.614854 0.217507 0.013 Uiso 1 1 calc R U . . .
C142 C 0.95592(7) 0.63431(8) 0.16588(5) 0.0106(5) Uani 1 1 d . . . . .
H14E H 0.932338 0.618093 0.167514 0.013 Uiso 1 1 calc R U . . .
H14F H 0.951432 0.652349 0.150436 0.013 Uiso 1 1 calc R U . . .
C143 C 0.99736(7) 0.57601(7) 0.18608(5) 0.0137(5) Uani 1 1 d . . . . .
H14G H 0.974085 0.559393 0.187927 0.016 Uiso 1 1 calc R U . . .
H14H H 1.018980 0.557363 0.183443 0.016 Uiso 1 1 calc R U . . .
C144 C 1.00680(7) 0.60195(7) 0.21135(5) 0.0110(5) Uani 1 1 d . . . . .
H144 H 1.011147 0.583524 0.226863 0.013 Uiso 1 1 calc R U . . .
C145 C 1.02748(7) 0.63093(7) 0.15882(5) 0.0097(5) Uani 1 1 d . . . . .
H14I H 1.023206 0.648830 0.143298 0.012 Uiso 1 1 calc R U . . .
H14J H 1.049210 0.612533 0.155985 0.012 Uiso 1 1 calc R U . . .
C146 C 0.99049(6) 0.60513(7) 0.16200(4) 0.0101(5) Uani 1 1 d . . . . .
H146 H 0.984466 0.588508 0.145808 0.012 Uiso 1 1 calc R U . . .
C147 C 1.04406(7) 0.62776(7) 0.20819(5) 0.0100(5) Uani 1 1 d . . . . .
H14K H 1.065848 0.609270 0.205689 0.012 Uiso 1 1 calc R U . . .
H14L H 1.050518 0.643829 0.224312 0.012 Uiso 1 1 calc R U . . .
C148 C 1.03774(6) 0.65752(7) 0.18383(4) 0.0066(4) Uani 1 1 d . . . . .
C149 C 1.07539(7) 0.68231(8) 0.18208(5) 0.0127(5) Uani 1 1 d . . . . .
C150 C 1.09945(8) 0.67561(9) 0.16175(6) 0.0225(6) Uani 1 1 d . . . . .
H150 H 1.092144 0.656928 0.148094 0.027 Uiso 1 1 calc R U . . .
C151 C 1.13461(9) 0.69701(10) 0.16190(6) 0.0281(7) Uani 1 1 d . . . . .
H151 H 1.150984 0.693077 0.148218 0.034 Uiso 1 1 calc R U . . .
C152 C 1.14523(8) 0.72449(9) 0.18275(6) 0.0204(6) Uani 1 1 d . . . . .
C153 C 1.11902(9) 0.73038(9) 0.20214(6) 0.0220(6) Uani 1 1 d . . . . .
H153 H 1.125373 0.749375 0.215796 0.026 Uiso 1 1 calc R U . . .
C154 C 1.18414(9) 0.74663(11) 0.18433(6) 0.0262(6) Uani 1 1 d . . . . .
C155 C 0.83144(9) 0.76015(10) 0.47053(6) 0.0308(6) Uani 1 1 d . . . . .
C156 C 0.86687(8) 0.73618(9) 0.46322(6) 0.0271(6) Uani 1 1 d . . . . .
C157 C 0.87243(18) 0.7263(2) 0.43828(9) 0.093(3) Uani 1 1 d . . . . .
H157 H 0.854802 0.736000 0.424562 0.111 Uiso 1 1 calc R U . . .
C158 C 0.90364(17) 0.7022(2) 0.43198(9) 0.094(3) Uani 1 1 d . . . . .
H158 H 0.905963 0.694791 0.414260 0.113 Uiso 1 1 calc R U . . .
C159 C 0.92978(7) 0.68953(8) 0.45039(6) 0.0198(5) Uani 1 1 d . . . . .
C160 C 0.8953(2) 0.7245(3) 0.48139(10) 0.134(4) Uani 1 1 d . . . . .
H160 H 0.894450 0.733479 0.498940 0.161 Uiso 1 1 calc R U . . .
C161 C 0.96382(6) 0.66148(7) 0.44375(5) 0.0105(5) Uani 1 1 d . . . . .
C162 C 0.95423(7) 0.63780(8) 0.41750(5) 0.0136(5) Uani 1 1 d . . . . .
H16A H 0.930809 0.621162 0.418769 0.016 Uiso 1 1 calc R U . . .
H16B H 0.949186 0.657380 0.402920 0.016 Uiso 1 1 calc R U . . .
C163 C 1.00142(6) 0.68747(8) 0.44186(6) 0.0147(5) Uani 1 1 d . . . . .
H16C H 0.996937 0.708085 0.427830 0.018 Uiso 1 1 calc R U . . .
H16D H 1.007694 0.701989 0.458615 0.018 Uiso 1 1 calc R U . . .
C164 C 0.97193(7) 0.62985(7) 0.46648(4) 0.0104(5) Uani 1 1 d . . . . .
H16E H 0.978279 0.644473 0.483192 0.012 Uiso 1 1 calc R U . . .
H16F H 0.948573 0.613357 0.468319 0.012 Uiso 1 1 calc R U . . .
C165 C 1.00604(7) 0.60114(8) 0.46079(5) 0.0131(5) Uani 1 1 d . . . . .
H165 H 1.010658 0.581151 0.475449 0.016 Uiso 1 1 calc R U . . .
C166 C 0.99608(7) 0.57778(8) 0.43460(5) 0.0147(5) Uani 1 1 d . . . . .
H16G H 0.972883 0.560837 0.435978 0.018 Uiso 1 1 calc R U . . .
H16H H 1.017623 0.559639 0.430935 0.018 Uiso 1 1 calc R U . . .
C167 C 0.98864(6) 0.60957(8) 0.41186(4) 0.0115(5) Uani 1 1 d . . . . .
H167 H 0.982241 0.594750 0.394994 0.014 Uiso 1 1 calc R U . . .
C168 C 1.02552(7) 0.63595(7) 0.40949(5) 0.0104(5) Uani 1 1 d . . . . .
H16I H 1.020921 0.655600 0.394906 0.012 Uiso 1 1 calc R U . . .
H16J H 1.047191 0.618131 0.405591 0.012 Uiso 1 1 calc R U . . .
C169 C 1.04277(7) 0.62699(8) 0.45852(5) 0.0135(5) Uani 1 1 d . . . . .
H16K H 1.064364 0.608909 0.454850 0.016 Uiso 1 1 calc R U . . .
H16L H 1.049704 0.641056 0.475352 0.016 Uiso 1 1 calc R U . . .
C170 C 1.03611(6) 0.65962(7) 0.43581(5) 0.0106(5) Uani 1 1 d . . . . .
C171 C 1.07406(7) 0.68422(8) 0.43595(6) 0.0219(6) Uani 1 1 d . . . . .
C172 C 1.09894(9) 0.68013(11) 0.41628(7) 0.0340(7) Uani 1 1 d . . . . .
H172 H 1.091611 0.664501 0.401085 0.041 Uiso 1 1 calc R U . . .
C173 C 1.13514(10) 0.69938(12) 0.41908(7) 0.0384(7) Uani 1 1 d . . . . .
H173 H 1.152495 0.696352 0.405900 0.046 Uiso 1 1 calc R U . . .
C174 C 1.14551(9) 0.72311(10) 0.44148(6) 0.0287(6) Uani 1 1 d . . . . .
C175 C 1.11854(9) 0.72751(10) 0.46038(6) 0.0324(7) Uani 1 1 d . . . . .
H175 H 1.124723 0.744493 0.475133 0.039 Uiso 1 1 calc R U . . .
C176 C 1.18574(9) 0.74247(11) 0.44535(7) 0.0337(7) Uani 1 1 d . . . . .
C177 C 0.72791(17) 0.34788(17) 0.15591(10) 0.0658(13) Uani 1 1 d . . . . .
C178 C 0.7330(2) 0.4211(2) 0.16227(14) 0.0877(18) Uani 1 1 d . . . . .
C179 C 0.7772(2) 0.4326(2) 0.16149(14) 0.093(2) Uani 1 1 d . . . . .
C180 C 0.7041(2) 0.3908(3) 0.11777(13) 0.099(2) Uani 1 1 d . . . . .
C181 C 0.6644(3) 0.4078(4) 0.1156(2) 0.158(5) Uani 1 1 d . . . . .
C182 C 0.72626(19) 0.6545(2) 0.28461(12) 0.0791(16) Uani 1 1 d . . . . .
C183 C 0.7321(2) 0.5816(2) 0.28998(15) 0.0923(19) Uani 1 1 d . . . . .
C184 C 0.7735(2) 0.5693(2) 0.28709(15) 0.0915(19) Uani 1 1 d . . . . .
C185 C 0.7048(2) 0.6137(3) 0.24622(14) 0.098(2) Uani 1 1 d . . . . .
C186 C 0.6626(3) 0.5977(4) 0.2432(2) 0.146(4) Uani 1 1 d . . . . .
N1 N 0.58344(7) 0.79157(8) 0.33062(5) 0.0252(5) Uani 1 1 d . . . . .
N4 N 0.41433(7) 0.79072(8) 0.42580(5) 0.0246(5) Uani 1 1 d . . . . .
N5 N 0.68396(8) 0.92109(9) 0.41080(6) 0.0356(6) Uani 1 1 d . . . . .
N6 N 0.68467(8) 1.08582(8) 0.39928(5) 0.0252(5) Uani 1 1 d . . . . .
N8 N 0.6611(2) 1.0849(3) 0.47764(8) 0.147(4) Uani 1 1 d . . . . .
N9 N 0.81470(8) 0.58149(8) 0.21719(6) 0.0271(5) Uani 1 1 d . . . . .
N10 N 0.81215(8) 0.41492(7) 0.23047(5) 0.0225(5) Uani 1 1 d . . . . .
N11 N 0.85000(10) 0.60222(9) 0.39590(7) 0.0429(8) Uani 1 1 d . . . . .
N14 N 1.08471(7) 0.70963(8) 0.20194(5) 0.0213(5) Uani 1 1 d . . . . .
N15 N 0.92554(18) 0.6998(3) 0.47529(8) 0.144(4) Uani 1 1 d . . . . .
N16 N 1.08367(8) 0.70798(9) 0.45805(6) 0.0328(6) Uani 1 1 d . . . . .
N17 N 0.72124(16) 0.38525(15) 0.14583(9) 0.0728(12) Uani 1 1 d . . . . .
N18 N 0.72003(15) 0.61807(15) 0.27396(10) 0.0718(11) Uani 1 1 d . . . . .
O1 O 0.70616(7) 0.76278(11) 0.29627(5) 0.0469(7) Uani 1 1 d . . . . .
O2 O 0.69323(7) 0.73456(9) 0.33493(5) 0.0415(7) Uani 1 1 d . . . . .
O3 O 0.30910(7) 0.72650(7) 0.32062(5) 0.0313(5) Uani 1 1 d . . . . .
O4 O 0.33194(7) 0.72248(10) 0.36323(5) 0.0456(7) Uani 1 1 d . . . . .
O5 O 0.66668(8) 0.71433(10) 0.39837(5) 0.0488(7) Uani 1 1 d . . . . .
O6 O 0.68991(7) 0.72486(8) 0.44088(5) 0.0330(6) Uani 1 1 d . . . . .
O7 O 0.29647(7) 0.76024(9) 0.46627(5) 0.0415(6) Uani 1 1 d . . . . .
O8 O 0.30652(6) 0.73097(7) 0.42744(4) 0.0281(5) Uani 1 1 d . . . . .
O9 O 0.71834(12) 0.78523(10) 0.38299(10) 0.0853(13) Uani 1 1 d . . . . .
O10 O 0.74865(10) 0.80960(12) 0.41998(6) 0.0706(11) Uani 1 1 d . . . . .
O11 O 0.72946(7) 1.20067(7) 0.35002(4) 0.0293(5) Uani 1 1 d . . . . .
O12 O 0.75507(7) 1.18993(7) 0.39155(4) 0.0284(5) Uani 1 1 d . . . . .
O13 O 0.72755(6) 0.79628(7) 0.48152(5) 0.0304(5) Uani 1 1 d . . . . .
O14 O 0.75012(7) 0.80453(7) 0.52424(5) 0.0340(6) Uani 1 1 d . . . . .
O15 O 0.74854(10) 1.16601(10) 0.45728(6) 0.0610(9) Uani 1 1 d . . . . .
O16 O 0.75938(8) 1.18540(8) 0.50040(5) 0.0441(6) Uani 1 1 d . . . . .
O17 O 0.78220(12) 0.71403(9) 0.25057(7) 0.0652(10) Uani 1 1 d . . . . .
O18 O 0.75204(8) 0.69488(8) 0.21181(5) 0.0382(6) Uani 1 1 d . . . . .
O19 O 0.74436(7) 0.30984(7) 0.24032(4) 0.0263(5) Uani 1 1 d . . . . .
O20 O 0.77002(7) 0.30154(7) 0.28221(4) 0.0290(5) Uani 1 1 d . . . . .
O21 O 0.74428(7) 0.69230(7) 0.37022(4) 0.0301(5) Uani 1 1 d . . . . .
O22 O 0.77100(7) 0.69752(8) 0.41212(4) 0.0373(6) Uani 1 1 d . . . . .
O23 O 0.77717(9) 0.29006(8) 0.38496(6) 0.0529(8) Uani 1 1 d . . . . .
O24 O 0.75097(8) 0.30581(8) 0.34395(5) 0.0350(6) Uani 1 1 d . . . . .
O25 O 0.81084(7) 0.77615(8) 0.18884(5) 0.0339(6) Uani 1 1 d . . . . .
O26 O 0.83332(8) 0.78475(11) 0.23105(5) 0.0487(7) Uani 1 1 d . . . . .
O27 O 1.20579(7) 0.74073(11) 0.16581(5) 0.0460(7) Uani 1 1 d . . . . .
O28 O 1.19273(7) 0.76958(7) 0.20435(4) 0.0296(5) Uani 1 1 d . . . . .
O29 O 0.80708(7) 0.77130(8) 0.45139(5) 0.0392(6) Uani 1 1 d . . . . .
O30 O 0.82778(8) 0.76693(9) 0.49491(5) 0.0414(6) Uani 1 1 d . . . . .
O31 O 1.20776(7) 0.73942(11) 0.42668(5) 0.0526(8) Uani 1 1 d . . . . .
O32 O 1.19570(7) 0.76079(9) 0.46696(5) 0.0436(6) Uani 1 1 d . . . . .
O33 O 0.74338(13) 0.33943(13) 0.17772(7) 0.0840(15) Uani 1 1 d . . . . .
O34 O 0.74454(14) 0.66605(16) 0.30622(7) 0.0976(19) Uani 1 1 d . . . . .
O100 O 0.31635(8) 0.73595(9) 0.25528(5) 0.0429(6) Uani 1 1 d . . . . .
O101 O 1.14629(11) 0.80592(14) 0.50979(8) 0.0806(10) Uani 1 1 d . . . . .
O104 O 0.71659(11) 0.37173(9) 0.29885(9) 0.0641(10) Uani 1 1 d . . . . .
O105 O 0.71655(10) 0.63114(9) 0.16611(7) 0.0562(8) Uani 1 1 d . . . . .
O106 O 0.71670(12) 0.62830(11) 0.43243(9) 0.0775(11) Uani 1 1 d . . . . .
O107 O 0.81518(8) 0.76708(10) 0.38530(6) 0.0505(7) Uani 1 1 d . . . . .
Li1 Li 0.29485(16) 0.73344(17) 0.38860(11) 0.0314(12) Uani 1 1 d . . . . .
Li2 Li 0.28412(17) 0.74224(17) 0.28554(11) 0.0305(12) Uani 1 1 d . . . . .
Li3 Li 0.75529(17) 1.2031(2) 0.42929(12) 0.0404(14) Uani 1 1 d . . . . .
Li4 Li 0.75347(19) 1.2099(2) 0.53547(12) 0.0432(14) Uani 1 1 d . . . . .
Li5 Li 1.1964(2) 0.7786(2) 0.50337(13) 0.0518(17) Uani 1 1 d . . . . .
Li6 Li 0.73147(17) 0.31532(18) 0.30785(11) 0.0331(12) Uani 1 1 d . . . . .
Li7 Li 0.74547(17) 0.2952(2) 0.20245(11) 0.0341(13) Uani 1 1 d . . . . .
Li8 Li 0.79712(15) 0.76875(16) 0.25671(10) 0.0262(11) Uani 1 1 d . . . . .
Li9 Li 0.73187(19) 0.68648(19) 0.17600(11) 0.0363(13) Uani 1 1 d . . . . .
Li10 Li 0.78665(19) 0.75960(19) 0.15394(12) 0.0372(14) Uani 1 1 d . . . . .
Li11 Li 0.74585(17) 0.7089(2) 0.33283(11) 0.0353(14) Uani 1 1 d . . . . .
Li12 Li 0.70191(17) 0.73220(19) 0.37369(10) 0.0335(13) Uani 1 1 d . . . . .
Li13 Li 0.73331(19) 0.6861(2) 0.43844(12) 0.0394(14) Uani 1 1 d . . . . .
Li14 Li 0.78229(17) 0.75901(17) 0.41567(10) 0.0342(13) Uani 1 1 d . . . . .
Li15 Li 0.7668(2) 0.8117(2) 0.45681(15) 0.0512(17) Uani 1 1 d . . . . .
Li16 Li 0.79129(16) 0.76178(17) 0.52187(11) 0.0313(12) Uani 1 1 d . . . . .
O108 O 0.81816(9) 0.76498(10) 0.12415(6) 0.0470(7) Uani 1 1 d . . . . .
O109 O 0.75032(12) 1.17448(13) 0.56673(7) 0.0779(12) Uani 1 1 d . . . . .
O110 O 0.78918(18) 0.86496(12) 0.47004(14) 0.126(2) Uani 1 1 d . . . . .
C134 C 0.86912(8) 0.74136(9) 0.20367(6) 0.0226(6) Uani 1 1 d . . . . .
C137 C 0.93109(7) 0.68995(8) 0.19566(5) 0.0153(5) Uani 1 1 d . . . . .
N13 N 0.93237(15) 0.71311(18) 0.21792(10) 0.0378(14) Uani 0.674(11) 1 d . . P A 1
C135 C 0.8710(2) 0.7207(3) 0.18030(12) 0.0359(17) Uani 0.674(11) 1 d . . P A 1
H135 H 0.850882 0.724105 0.166815 0.043 Uiso 0.674(11) 1 calc R U P A 1
C136 C 0.9014(2) 0.6949(2) 0.17600(11) 0.0305(15) Uani 0.674(11) 1 d . . P A 1
H136 H 0.902013 0.680941 0.159821 0.037 Uiso 0.674(11) 1 calc R U P A 1
C138 C 0.90043(17) 0.73810(19) 0.22257(11) 0.0387(17) Uani 0.674(11) 1 d . . P A 1
H138 H 0.900285 0.752689 0.238562 0.046 Uiso 0.674(11) 1 calc R U P A 1
N13A N 0.9154(4) 0.6884(5) 0.2202(2) 0.054(4) Uani 0.326(11) 1 d . . P A 2
C35A C 0.8858(4) 0.7371(4) 0.1795(2) 0.027(3) Uani 0.326(11) 1 d . . P A 2
H35A H 0.875776 0.752744 0.164887 0.033 Uiso 0.326(11) 1 calc R U P A 2
C36A C 0.9164(4) 0.7106(4) 0.1763(2) 0.022(2) Uani 0.326(11) 1 d . . P A 2
H36C H 0.926264 0.708058 0.159617 0.026 Uiso 0.326(11) 1 calc R U P A 2
C38A C 0.8834(4) 0.7146(4) 0.2241(2) 0.039(3) Uani 0.326(11) 1 d . U P A 2
H38A H 0.871810 0.714149 0.240181 0.047 Uiso 0.326(11) 1 calc R U P A 2
C24 C 0.63238(9) 0.76043(11) 0.42520(6) 0.0293(7) Uani 1 1 d . . . . .
C27 C 0.56982(8) 0.81192(9) 0.43154(6) 0.0179(5) Uani 1 1 d . . . . .
N3 N 0.56702(12) 0.78421(13) 0.41296(11) 0.0221(11) Uani 0.566(9) 1 d . . P B 3
C25 C 0.63659(17) 0.7910(2) 0.44573(11) 0.0284(13) Uani 0.566(9) 1 d . . P B 3
H25 H 0.659842 0.793658 0.456584 0.034 Uiso 0.566(9) 1 calc R U P B 3
C26 C 0.60518(14) 0.81618(17) 0.44891(10) 0.0264(15) Uani 0.566(9) 1 d . . P B 3
H26 H 0.606691 0.836169 0.462346 0.032 Uiso 0.566(9) 1 calc R U P B 3
C28 C 0.59773(16) 0.75970(16) 0.40931(14) 0.0266(13) Uani 0.566(9) 1 d . . P B 3
H28 H 0.595448 0.741013 0.395121 0.032 Uiso 0.566(9) 1 calc R U P B 3
N3A N 0.5849(6) 0.8100(9) 0.4063(2) 0.163(13) Uani 0.434(9) 1 d . . P B 4
C25A C 0.6178(4) 0.7678(4) 0.44771(16) 0.049(4) Uani 0.434(9) 1 d . . P B 4
H25A H 0.630864 0.757160 0.463234 0.059 Uiso 0.434(9) 1 calc R U P B 4
C26A C 0.5851(2) 0.7899(3) 0.44993(15) 0.029(2) Uani 0.434(9) 1 d . . P B 4
H26A H 0.573263 0.788730 0.465946 0.035 Uiso 0.434(9) 1 calc R U P B 4
C28A C 0.6175(7) 0.7853(9) 0.4040(2) 0.145(13) Uani 0.434(9) 1 d . . P B 4
H28A H 0.629613 0.785205 0.388033 0.174 Uiso 0.434(9) 1 calc R U P B 4
C17 C 0.42988(7) 0.81206(8) 0.32362(5) 0.0134(5) Uani 1 1 d . . . . .
C20 C 0.36782(8) 0.76201(9) 0.33401(6) 0.0197(5) Uani 1 1 d . . . . .
N2 N 0.43116(14) 0.79057(18) 0.34718(9) 0.0402(15) Uani 0.681(10) 1 d . . P C 5
C18 C 0.39957(19) 0.8069(2) 0.30477(11) 0.0278(12) Uani 0.681(10) 1 d . . P C 5
H18 H 0.399382 0.820680 0.288454 0.033 Uiso 0.681(10) 1 calc R U P C 5
C19 C 0.36933(19) 0.7814(2) 0.30994(11) 0.0320(14) Uani 0.681(10) 1 d . . P C 5
H19 H 0.349118 0.777047 0.296662 0.038 Uiso 0.681(10) 1 calc R U P C 5
C21 C 0.40012(16) 0.7659(2) 0.35275(10) 0.0375(17) Uani 0.681(10) 1 d . . P C 5
H21 H 0.400642 0.751737 0.368954 0.045 Uiso 0.681(10) 1 calc R U P C 5
N2A N 0.4126(3) 0.8178(3) 0.34837(16) 0.032(3) Uani 0.319(10) 1 d . . P C 6
C18A C 0.4136(4) 0.7889(4) 0.30503(19) 0.020(2) Uani 0.319(10) 1 d . . P C 6
H18A H 0.421982 0.789944 0.287886 0.024 Uiso 0.319(10) 1 calc R U P C 6
C19A C 0.3840(4) 0.7626(4) 0.3105(2) 0.025(2) Uani 0.319(10) 1 d . . P C 6
H19A H 0.374437 0.744214 0.297183 0.029 Uiso 0.319(10) 1 calc R U P C 6
C21A C 0.3828(3) 0.7911(3) 0.35309(19) 0.029(2) Uani 0.319(10) 1 d . . P C 6
H21A H 0.371986 0.792391 0.369490 0.035 Uiso 0.319(10) 1 calc R U P C 6
C127 C 0.84409(7) 0.42225(8) 0.36506(6) 0.0158(5) Uani 1 1 d . . . . .
C130 C 0.79853(8) 0.35141(8) 0.36478(6) 0.0230(6) Uani 1 1 d . . . . .
N12 N 0.84909(15) 0.39399(15) 0.38590(10) 0.0783(17) Uani 1 1 d . . . . .
C128 C 0.81482(10) 0.41797(10) 0.34650(6) 0.0263(6) Uani 1 1 d . . . . .
H128 H 0.809278 0.438866 0.333943 0.032 Uiso 1 1 calc R U . . .
C129 C 0.79306(12) 0.38329(13) 0.34583(8) 0.0403(9) Uani 1 1 d . . . . .
H129 H 0.773314 0.380233 0.332066 0.048 Uiso 1 1 calc R U . . .
C131 C 0.82641(15) 0.35876(16) 0.38552(11) 0.0676(17) Uani 1 1 d . . . . .
H131 H 0.829969 0.339711 0.399451 0.081 Uiso 1 1 calc R U . . .
C71 C 0.65414(8) 0.91985(8) 0.50929(6) 0.0188(6) Uani 1 1 d . . . . .
C68 C 0.70118(8) 0.85078(8) 0.50609(6) 0.0213(6) Uani 1 1 d . . . . .
N7 N 0.6620(4) 0.9060(4) 0.48661(17) 0.046(3) Uani 0.597(12) 1 d . . P D 9
C69 C 0.6899(2) 0.8624(3) 0.53155(13) 0.042(2) Uani 0.597(12) 1 d . . P D 9
H69 H 0.697890 0.846950 0.546702 0.051 Uiso 0.597(12) 1 calc R U P D 9
C70A C 0.66653(19) 0.8973(2) 0.53331(11) 0.041(2) Uani 0.597(12) 1 d . . P D 9
H70A H 0.658964 0.906006 0.549778 0.049 Uiso 0.597(12) 1 calc R U P D 9
C72 C 0.6838(4) 0.8727(4) 0.4848(2) 0.046(3) Uani 0.597(12) 1 d . . P D 9
H72 H 0.687734 0.863140 0.467733 0.055 Uiso 0.597(12) 1 calc R U P D 9
C70B C 0.6843(2) 0.9154(2) 0.52660(14) 0.0154(18) Uani 0.403(12) 1 d . U P D 10
C69A C 0.7069(3) 0.8816(3) 0.52557(16) 0.027(2) Uani 0.403(12) 1 d . . P D 10
N7A N 0.6528(7) 0.8961(7) 0.4846(4) 0.079(8) Uani 0.403(12) 1 d . . P D 10
C72A C 0.6771(6) 0.8613(7) 0.4842(4) 0.070(8) Uani 0.403(12) 1 d . . P D 10
C500 C 1.1211(8) 0.8266(3) 0.5301(2) 0.307(15) Uani 1 1 d . . . . .
C800 C 0.6985(3) 0.6188(3) 0.1473(2) 0.107(2) Uani 1 1 d . . . . .
C801 C 0.7023(2) 0.3892(3) 0.27863(18) 0.098(2) Uani 1 1 d . . . . .
C802 C 0.7015(3) 0.6125(3) 0.41162(18) 0.106(2) Uani 1 1 d . . . . .
N801 N 0.7179(7) 0.4351(6) 0.2756(4) 0.48(2) Uani 1 1 d . . . . .
N800 N 0.7126(8) 0.5674(7) 0.1444(4) 0.47(2) Uani 1 1 d . . . . .

loop_
_atom_site_aniso_label
_atom_site_aniso_U_11
_atom_site_aniso_U_22
_atom_site_aniso_U_33
_atom_site_aniso_U_23
_atom_site_aniso_U_13
_atom_site_aniso_U_12
C1 0.0217(14) 0.054(2) 0.0202(14) 0.0019(13) -0.0002(11) 0.0250(13)
C2 0.0133(12) 0.0375(15) 0.0201(14) 0.0071(11) 0.0019(10) 0.0171(11)
C3 0.0226(14) 0.0457(18) 0.0295(17) 0.0181(14) 0.0028(12) 0.0108(13)
C4 0.0185(13) 0.0301(14) 0.0298(15) 0.0133(12) -0.0001(11) 0.0129(11)
C5 0.0103(11) 0.0138(11) 0.0171(12) 0.0023(9) -0.0036(9) 0.0043(8)
C6 0.0237(14) 0.0330(15) 0.0239(15) 0.0120(12) 0.0108(11) 0.0175(11)
C7 0.0068(10) 0.0075(9) 0.0048(10) 0.0009(7) -0.0007(7) 0.0013(7)
C8 0.0074(10) 0.0098(10) 0.0061(10) -0.0026(7) -0.0011(7) -0.0025(7)
C9 0.0080(10) 0.0057(10) 0.0126(11) 0.0029(8) -0.0028(8) 0.0002(7)
C10 0.0082(10) 0.0144(10) 0.0064(10) 0.0030(8) 0.0022(8) 0.0043(8)
C11 0.0064(10) 0.0135(10) 0.0075(10) 0.0056(8) 0.0021(8) 0.0028(8)
C12 0.0058(9) 0.0148(10) 0.0037(10) 0.0038(8) -0.0018(7) 0.0009(8)
C13 0.0138(10) 0.0036(9) 0.0188(12) 0.0012(8) 0.0050(8) 0.0008(7)
C14 0.0105(10) 0.0104(10) 0.0083(11) -0.0027(8) 0.0018(8) -0.0011(8)
C15 0.0107(10) 0.0104(10) 0.0031(10) 0.0001(7) 0.0029(8) -0.0026(7)
C16 0.0046(10) 0.0092(10) 0.0070(10) 0.0010(8) -0.0015(8) -0.0019(7)
C22 0.0226(13) 0.0297(14) 0.0229(14) 0.0069(11) 0.0035(11) -0.0142(11)
C23 0.0267(14) 0.0479(18) 0.0306(16) -0.0040(13) 0.0080(12) 0.0164(13)
C29 0.0068(10) 0.0117(10) 0.0132(11) 0.0005(8) 0.0001(8) 0.0014(8)
C30 0.0037(9) 0.0187(11) 0.0077(11) -0.0027(8) -0.0019(7) -0.0006(8)
C31 0.0087(10) 0.0183(11) 0.0055(10) 0.0003(8) 0.0025(8) 0.0009(8)
C32 0.0085(11) 0.0077(11) 0.0183(12) 0.0013(7) -0.0032(9) -0.0002(7)
C33 0.0074(10) 0.0118(10) 0.0061(10) 0.0014(8) 0.0011(8) -0.0004(8)
C34 0.0071(11) 0.0093(11) 0.0159(13) 0.0005(7) 0.0008(9) -0.0028(6)
C35 0.0025(9) 0.0175(11) 0.0066(10) -0.0028(8) 0.0003(7) -0.0031(8)
C36 0.0068(10) 0.0205(11) 0.0056(10) -0.0001(8) 0.0021(8) -0.0051(8)
C37 0.0046(9) 0.0142(10) 0.0088(11) 0.0037(8) -0.0017(8) -0.0016(7)
C38 0.0067(10) 0.0109(10) 0.0096(11) 0.0015(8) -0.0013(8) -0.0034(8)
C39 0.0137(11) 0.0204(12) 0.0145(12) 0.0077(9) -0.0053(9) -0.0083(9)
C40 0.0262(14) 0.0404(16) 0.0242(15) -0.0074(12) 0.0014(11) -0.0198(12)
C41 0.0335(16) 0.060(2) 0.0225(15) -0.0097(14) 0.0059(12) -0.0295(15)
C42 0.0291(15) 0.0459(17) 0.0154(13) 0.0019(12) 0.0008(11) -0.0266(13)
C43 0.0287(15) 0.0295(14) 0.0212(15) 0.0033(11) 0.0040(11) -0.0131(11)
C44 0.0282(14) 0.0457(17) 0.0208(14) 0.0023(12) 0.0044(11) -0.0242(13)
C45 0.051(2) 0.0375(18) 0.054(2) 0.0161(16) 0.0132(17) 0.0266(16)
C46 0.0371(16) 0.0228(14) 0.0394(17) 0.0063(12) 0.0064(13) 0.0137(12)
C47 0.048(2) 0.0325(17) 0.066(3) -0.0175(16) -0.0122(18) 0.0124(15)
C48 0.0377(17) 0.0291(15) 0.053(2) -0.0083(14) -0.0154(15) 0.0133(13)
C49 0.0195(12) 0.0128(11) 0.0310(15) 0.0021(10) 0.0035(10) 0.0057(9)
C50 0.0335(16) 0.0429(18) 0.0372(18) -0.0018(14) -0.0044(13) 0.0189(14)
C51 0.0066(9) 0.0062(10) 0.0214(12) -0.0004(8) -0.0038(8) -0.0004(7)
C52 0.0108(8) 0.0097(7) 0.0130(8) -0.0056(6) -0.0015(6) -0.0022(6)
C53 0.0054(10) 0.0079(10) 0.0139(11) -0.0051(7) 0.0000(8) -0.0006(7)
C54 0.0097(10) 0.0146(11) 0.0185(12) 0.0095(9) -0.0035(8) -0.0033(8)
C55 0.0105(10) 0.0166(10) 0.0047(10) 0.0035(8) 0.0021(8) -0.0032(8)
C56 0.0052(10) 0.0151(10) 0.0077(11) 0.0024(8) 0.0042(8) -0.0033(7)
C57 0.0045(9) 0.0085(10) 0.0052(10) 0.0003(7) 0.0020(7) -0.0037(7)
C58 0.0080(10) 0.0121(10) 0.0067(10) 0.0052(8) -0.0015(8) -0.0049(8)
C59 0.0093(9) 0.0104(10) 0.0082(10) -0.0068(8) 0.0027(8) -0.0017(7)
C60 0.0043(9) 0.0046(9) 0.0085(10) 0.0007(7) 0.0010(8) -0.0022(7)
C61 0.0105(10) 0.0090(10) 0.0196(12) 0.0011(9) 0.0032(9) -0.0051(8)
C62 0.0248(13) 0.0175(12) 0.0276(15) 0.0029(10) -0.0068(11) -0.0145(10)
C63 0.0270(14) 0.0268(14) 0.0339(17) 0.0048(12) -0.0048(12) -0.0156(12)
C64 0.0235(13) 0.0186(12) 0.0242(14) 0.0031(10) -0.0013(11) -0.0152(10)
C65 0.0319(15) 0.0240(14) 0.0238(15) 0.0048(11) -0.0023(11) -0.0184(12)
C66 0.0259(13) 0.0202(13) 0.0238(14) 0.0029(10) 0.0017(11) -0.0179(10)
C67 0.0241(13) 0.0226(13) 0.0259(14) -0.0071(11) 0.0007(11) 0.0172(10)
C73 0.0051(9) 0.0071(10) 0.0170(12) -0.0035(8) -0.0004(8) 0.0040(7)
C74 0.0073(10) 0.0169(11) 0.0140(11) -0.0100(8) -0.0011(8) 0.0045(8)
C75 0.0071(10) 0.0137(11) 0.0190(12) 0.0019(8) -0.0024(8) -0.0008(8)
C76 0.0139(10) 0.0163(11) 0.0099(11) 0.0057(8) -0.0003(8) 0.0077(8)
C77 0.0160(11) 0.0187(11) 0.0057(10) -0.0040(8) -0.0002(8) 0.0081(8)
C78 0.0087(10) 0.0142(10) 0.0070(11) -0.0001(7) 0.0035(8) 0.0046(7)
C79 0.0045(9) 0.0109(10) 0.0066(11) -0.0019(7) 0.0012(8) 0.0020(7)
C80 0.0096(10) 0.0149(11) 0.0162(12) 0.0100(8) -0.0043(8) -0.0019(8)
C81 0.0121(10) 0.0143(11) 0.0217(13) -0.0099(9) -0.0089(9) 0.0047(8)
C82 0.0093(10) 0.0106(10) 0.0243(13) 0.0011(9) -0.0069(9) -0.0002(8)
C83 0.0210(12) 0.0219(12) 0.0292(15) -0.0023(10) 0.0019(10) -0.0056(10)
C84 0.140(6) 0.138(6) 0.069(3) 0.046(4) -0.042(4) -0.123(5)
C85 0.136(5) 0.155(6) 0.045(3) 0.041(3) -0.038(3) -0.122(5)
C86 0.0387(16) 0.0420(17) 0.0272(15) 0.0004(13) 0.0022(12) -0.0168(13)
C87 0.138(6) 0.235(9) 0.029(2) -0.020(3) 0.015(3) -0.156(6)
C88 0.0490(19) 0.063(2) 0.0248(16) 0.0062(15) 0.0010(14) -0.0307(17)
C89 0.0412(17) 0.0224(14) 0.0329(16) 0.0017(12) -0.0018(13) 0.0238(12)
C90 0.0278(14) 0.0111(12) 0.0355(16) 0.0003(10) -0.0037(12) 0.0111(10)
C91 0.051(2) 0.0349(18) 0.063(3) -0.0182(17) -0.0274(19) 0.0221(16)
C92 0.0423(18) 0.0235(15) 0.051(2) -0.0092(14) -0.0263(16) 0.0183(13)
C93 0.0126(11) 0.0054(10) 0.0227(13) 0.0006(9) 0.0035(9) 0.0026(8)
C94 0.0285(14) 0.0266(14) 0.0310(16) -0.0034(12) -0.0056(12) 0.0138(12)
C95 0.0033(9) 0.0038(9) 0.0099(11) 0.0028(7) -0.0011(8) -0.0007(7)
C96 0.0080(9) 0.0031(9) 0.0063(10) -0.0007(7) -0.0003(7) -0.0027(7)
C97 0.0034(9) 0.0035(9) 0.0076(10) 0.0008(7) 0.0002(8) 0.0001(7)
C98 0.0076(9) 0.0111(10) 0.0085(11) 0.0051(8) 0.0020(8) 0.0007(7)
C99 0.0107(10) 0.0123(10) 0.0041(10) 0.0008(8) 0.0039(8) -0.0003(8)
C100 0.0033(10) 0.0110(10) 0.0129(11) 0.0030(8) 0.0040(8) -0.0012(7)
C101 0.0028(7) 0.0043(7) 0.0051(8) 0.0014(6) -0.0001(6) -0.0014(5)
C102 0.0039(9) 0.0047(9) 0.0061(10) 0.0046(7) -0.0013(7) -0.0006(7)
C103 0.0129(10) 0.0075(10) 0.0098(11) -0.0043(8) 0.0012(8) -0.0018(7)
C104 0.0037(9) 0.0025(9) 0.0089(10) 0.0010(7) -0.0004(8) 0.0002(7)
C105 0.0099(10) 0.0062(10) 0.0143(11) 0.0007(8) 0.0033(8) -0.0036(8)
C106 0.0253(13) 0.0148(11) 0.0274(15) 0.0068(10) -0.0165(11) -0.0142(10)
C107 0.0285(14) 0.0190(12) 0.0258(14) 0.0039(10) -0.0097(11) -0.0158(11)
C108 0.0197(12) 0.0162(12) 0.0145(12) 0.0004(9) -0.0005(9) -0.0119(9)
C109 0.0289(14) 0.0208(13) 0.0188(13) 0.0049(10) -0.0079(11) -0.0175(11)
C110 0.0264(13) 0.0194(12) 0.0155(12) -0.0030(10) 0.0054(10) -0.0168(10)
C111 0.0293(14) 0.0307(14) 0.0141(12) -0.0022(10) 0.0011(10) 0.0239(11)
C112 0.0214(12) 0.0273(13) 0.0159(13) -0.0010(10) -0.0001(10) 0.0156(10)
C113 0.0344(15) 0.0314(15) 0.0240(15) -0.0072(12) -0.0085(12) 0.0220(12)
C114 0.0329(14) 0.0236(13) 0.0234(14) -0.0085(11) -0.0085(11) 0.0196(11)
C115 0.0075(10) 0.0098(10) 0.0219(13) 0.0002(8) 0.0028(9) 0.0045(8)
C116 0.0440(18) 0.0329(16) 0.0420(19) -0.0065(14) -0.0178(15) 0.0255(14)
C117 0.0021(9) 0.0060(9) 0.0123(11) 0.0021(7) -0.0022(8) 0.0017(7)
C118 0.0088(9) 0.0097(10) 0.0127(11) 0.0055(8) -0.0007(8) -0.0003(7)
C119 0.0031(9) 0.0090(10) 0.0110(11) 0.0021(7) 0.0009(8) 0.0005(7)
C120 0.0038(9) 0.0078(9) 0.0088(10) -0.0038(7) -0.0030(7) 0.0019(7)
C121 0.0023(9) 0.0072(9) 0.0071(10) 0.0006(7) -0.0005(7) 0.0004(6)
C122 0.0036(9) 0.0110(10) 0.0101(11) -0.0010(7) 0.0031(8) -0.0005(7)
C123 0.0079(10) 0.0124(10) 0.0076(11) 0.0003(8) 0.0019(8) -0.0011(8)
C124 0.0090(10) 0.0115(10) 0.0128(11) -0.0052(8) 0.0000(8) -0.0031(8)
C125 0.0058(9) 0.0069(9) 0.0120(11) 0.0040(7) -0.0019(8) 0.0022(7)
C126 0.0044(9) 0.0050(10) 0.0131(11) 0.0018(7) -0.0024(8) -0.0009(7)
C132 0.0300(14) 0.0171(12) 0.0342(16) 0.0007(11) 0.0001(12) -0.0163(11)
C133 0.0229(13) 0.0341(15) 0.0283(16) -0.0063(12) 0.0059(11) 0.0166(11)
C139 0.0068(10) 0.0111(10) 0.0087(11) -0.0002(8) 0.0016(8) -0.0002(8)
C140 0.0091(11) 0.0066(10) 0.0132(12) -0.0014(8) -0.0006(8) -0.0026(7)
C141 0.0106(10) 0.0177(11) 0.0049(10) 0.0029(8) 0.0037(8) 0.0005(8)
C142 0.0081(10) 0.0198(11) 0.0039(10) -0.0033(8) -0.0004(8) -0.0028(8)
C143 0.0166(11) 0.0061(10) 0.0192(13) 0.0009(8) 0.0057(9) -0.0021(7)
C144 0.0112(10) 0.0134(10) 0.0089(11) 0.0058(8) 0.0031(8) 0.0003(8)
C145 0.0094(10) 0.0153(10) 0.0050(10) -0.0037(8) 0.0034(8) -0.0044(8)
C146 0.0088(10) 0.0148(11) 0.0067(11) -0.0044(8) 0.0016(8) -0.0073(8)
C147 0.0083(10) 0.0148(11) 0.0069(10) 0.0030(8) 0.0002(8) 0.0012(8)
C148 0.0065(10) 0.0085(10) 0.0048(10) -0.0006(8) -0.0001(8) -0.0040(7)
C149 0.0116(11) 0.0145(11) 0.0113(11) 0.0010(9) -0.0034(9) -0.0056(8)
C150 0.0185(12) 0.0251(13) 0.0234(14) -0.0075(11) -0.0010(10) -0.0164(10)
C151 0.0239(14) 0.0379(16) 0.0232(15) -0.0141(12) 0.0060(11) -0.0162(12)
C152 0.0146(12) 0.0298(14) 0.0166(13) -0.0010(10) -0.0005(10) -0.0142(10)
C153 0.0241(14) 0.0234(13) 0.0195(14) -0.0046(10) 0.0075(11) -0.0137(10)
C154 0.0197(13) 0.0425(16) 0.0159(13) 0.0014(11) -0.0010(10) -0.0205(12)
C155 0.0246(13) 0.0383(16) 0.0295(16) -0.0063(12) 0.0031(11) 0.0117(11)
C156 0.0230(13) 0.0310(14) 0.0277(15) 0.0032(11) 0.0047(11) 0.0082(11)
C157 0.086(4) 0.163(6) 0.028(2) -0.017(3) -0.003(2) 0.100(4)
C158 0.081(3) 0.170(6) 0.031(2) -0.021(3) -0.008(2) 0.102(4)
C159 0.0126(11) 0.0190(11) 0.0281(14) 0.0032(10) 0.0030(10) 0.0037(9)
C160 0.108(5) 0.266(10) 0.028(2) -0.005(4) 0.005(2) 0.151(6)
C161 0.0056(10) 0.0120(10) 0.0138(11) -0.0004(8) 0.0002(8) 0.0011(7)
C162 0.0067(10) 0.0267(12) 0.0066(11) 0.0024(9) -0.0040(8) -0.0003(8)
C163 0.0083(11) 0.0096(11) 0.0267(12) -0.0036(9) 0.0034(8) 0.0004(7)
C164 0.0092(10) 0.0180(11) 0.0039(10) -0.0032(8) 0.0003(8) 0.0034(8)
C165 0.0142(11) 0.0170(11) 0.0080(11) 0.0023(8) -0.0003(8) 0.0073(8)
C166 0.0194(11) 0.0099(11) 0.0161(13) -0.0020(8) 0.0085(9) -0.0006(8)
C167 0.0095(10) 0.0213(11) 0.0037(10) -0.0039(8) 0.0014(8) -0.0023(8)
C168 0.0096(10) 0.0146(10) 0.0070(10) 0.0035(8) 0.0013(8) -0.0002(8)
C169 0.0100(10) 0.0227(12) 0.0072(11) -0.0019(8) -0.0025(8) 0.0050(8)
C170 0.0066(10) 0.0096(10) 0.0155(11) -0.0006(8) 0.0014(8) -0.0001(7)
C171 0.0114(11) 0.0179(11) 0.0366(16) -0.0018(11) 0.0030(10) -0.0047(9)
C172 0.0272(15) 0.0430(17) 0.0319(16) -0.0125(13) 0.0024(12) -0.0112(12)
C173 0.0299(15) 0.053(2) 0.0332(17) -0.0128(15) 0.0082(13) -0.0068(14)
C174 0.0220(13) 0.0401(16) 0.0241(15) 0.0013(12) 0.0024(11) -0.0083(12)
C175 0.0303(15) 0.0405(16) 0.0271(15) -0.0097(12) 0.0062(12) -0.0143(12)
C176 0.0258(14) 0.0470(18) 0.0286(16) 0.0028(13) 0.0044(11) -0.0161(12)
C177 0.078(3) 0.068(3) 0.051(3) 0.003(2) 0.004(2) -0.027(2)
C178 0.099(5) 0.087(4) 0.080(4) -0.007(3) 0.027(3) -0.009(3)
C179 0.127(6) 0.072(4) 0.087(4) -0.002(3) 0.051(4) -0.021(4)
C180 0.113(5) 0.123(6) 0.060(3) 0.021(4) 0.003(3) 0.026(4)
C181 0.132(8) 0.193(11) 0.143(9) -0.015(8) -0.023(7) 0.084(8)
C182 0.090(4) 0.088(4) 0.058(3) -0.006(3) -0.004(3) 0.017(3)
C183 0.099(5) 0.090(4) 0.091(5) 0.024(4) 0.028(4) 0.003(3)
C184 0.106(5) 0.076(4) 0.098(5) -0.001(3) 0.041(4) 0.011(3)
C185 0.108(5) 0.118(6) 0.066(4) -0.009(4) -0.003(3) -0.006(4)
C186 0.130(8) 0.168(10) 0.134(8) -0.014(7) -0.021(6) -0.064(7)
N1 0.0149(11) 0.0314(13) 0.0301(14) 0.0075(10) 0.0064(9) 0.0140(9)
N4 0.0209(11) 0.0290(12) 0.0238(13) 0.0006(10) 0.0003(9) -0.0088(9)
N5 0.0358(14) 0.0351(14) 0.0349(15) 0.0018(11) -0.0036(11) 0.0111(11)
N6 0.0294(12) 0.0213(11) 0.0240(12) 0.0034(9) -0.0040(9) -0.0137(9)
N8 0.173(6) 0.248(8) 0.0219(18) -0.014(3) 0.013(2) -0.179(6)
N9 0.0275(12) 0.0227(12) 0.0302(14) 0.0005(10) -0.0022(10) 0.0085(9)
N10 0.0284(12) 0.0177(10) 0.0199(12) 0.0059(8) -0.0083(9) -0.0150(9)
N11 0.0457(16) 0.0316(14) 0.0479(18) -0.0095(12) -0.0175(13) 0.0200(12)
N14 0.0172(11) 0.0263(12) 0.0206(12) -0.0047(9) 0.0030(9) -0.0120(9)
N15 0.113(4) 0.286(9) 0.030(2) -0.016(3) -0.003(2) 0.163(6)
N16 0.0259(12) 0.0416(14) 0.0317(14) -0.0076(11) 0.0065(10) -0.0107(10)
N17 0.098(3) 0.071(3) 0.051(2) 0.0062(19) 0.015(2) 0.004(2)
N18 0.077(3) 0.071(3) 0.068(3) -0.004(2) 0.011(2) 0.003(2)
O1 0.0252(12) 0.089(2) 0.0270(13) -0.0015(12) 0.0060(9) 0.0270(12)
O2 0.0349(12) 0.0669(17) 0.0223(11) 0.0085(10) -0.0001(9) 0.0399(12)
O3 0.0288(11) 0.0377(12) 0.0263(11) 0.0109(9) -0.0041(9) -0.0267(9)
O4 0.0335(12) 0.0767(19) 0.0263(12) 0.0193(12) 0.0017(9) -0.0269(12)
O5 0.0435(14) 0.0756(19) 0.0280(12) -0.0150(12) 0.0078(10) 0.0263(13)
O6 0.0293(11) 0.0410(12) 0.0278(12) -0.0081(9) -0.0022(9) 0.0265(9)
O7 0.0335(12) 0.0599(15) 0.0318(12) -0.0006(10) 0.0064(9) -0.0287(11)
O8 0.0250(10) 0.0342(11) 0.0253(11) -0.0033(8) 0.0033(8) -0.0234(8)
O9 0.093(3) 0.0358(15) 0.128(3) -0.0226(19) 0.014(2) 0.0334(16)
O10 0.072(2) 0.093(2) 0.0489(17) 0.0314(16) 0.0190(15) 0.0670(19)
O11 0.0359(11) 0.0284(10) 0.0233(11) 0.0063(8) 0.0009(8) -0.0237(9)
O12 0.0319(11) 0.0287(10) 0.0244(11) 0.0020(8) 0.0001(8) -0.0264(8)
O13 0.0296(10) 0.0322(11) 0.0286(11) -0.0138(9) -0.0020(8) 0.0215(8)
O14 0.0362(12) 0.0360(12) 0.0284(12) -0.0086(9) -0.0050(9) 0.0292(9)
O15 0.080(2) 0.0616(17) 0.0413(15) 0.0020(13) 0.0012(14) -0.0447(16)
O16 0.0505(14) 0.0536(14) 0.0289(12) -0.0018(10) 0.0060(10) -0.0361(12)
O17 0.097(2) 0.0271(13) 0.0657(19) -0.0215(12) -0.0264(17) 0.0392(14)
O18 0.0472(14) 0.0409(13) 0.0264(12) 0.0030(9) 0.0030(10) 0.0369(11)
O19 0.0319(11) 0.0271(10) 0.0200(10) -0.0029(8) 0.0019(8) -0.0257(8)
O20 0.0389(12) 0.0287(10) 0.0192(10) 0.0037(8) 0.0021(8) -0.0233(9)
O21 0.0338(11) 0.0408(12) 0.0156(10) -0.0012(8) 0.0007(8) 0.0324(9)
O22 0.0428(12) 0.0458(13) 0.0234(11) -0.0041(9) 0.0030(9) 0.0269(10)
O23 0.0585(16) 0.0332(13) 0.0630(18) 0.0270(12) -0.0194(14) -0.0299(12)
O24 0.0424(13) 0.0347(12) 0.0279(12) -0.0055(9) 0.0032(10) -0.0293(10)
O25 0.0297(11) 0.0380(12) 0.0330(12) -0.0128(9) -0.0039(9) 0.0260(9)
O26 0.0379(13) 0.080(2) 0.0289(13) -0.0143(12) 0.0086(10) 0.0271(13)
O27 0.0286(12) 0.082(2) 0.0283(13) -0.0041(12) 0.0089(9) -0.0326(12)
O28 0.0295(11) 0.0396(12) 0.0188(10) 0.0013(8) -0.0033(8) -0.0273(9)
O29 0.0312(11) 0.0550(14) 0.0309(12) -0.0051(10) -0.0007(9) 0.0298(10)
O30 0.0375(12) 0.0619(16) 0.0243(12) -0.0142(10) -0.0013(9) 0.0197(11)
O31 0.0317(12) 0.098(2) 0.0296(13) -0.0038(13) 0.0102(10) -0.0308(13)
O32 0.0366(12) 0.0639(16) 0.0302(12) -0.0037(11) 0.0015(10) -0.0293(11)
O33 0.105(3) 0.090(3) 0.0505(19) 0.0358(18) -0.0337(19) -0.070(2)
O34 0.105(3) 0.142(4) 0.0392(18) -0.046(2) -0.0307(18) 0.095(3)
O100 0.0432(14) 0.0543(16) 0.0315(13) 0.0004(11) 0.0056(11) -0.0207(12)
O101 0.067(2) 0.100(3) 0.076(2) -0.013(2) 0.0140(18) -0.0068(19)
O104 0.0613(18) 0.0311(14) 0.097(3) 0.0121(15) -0.0113(18) -0.0104(12)
O105 0.0627(18) 0.0368(14) 0.068(2) -0.0161(13) -0.0006(15) 0.0122(12)
O106 0.084(2) 0.0449(17) 0.101(3) -0.0190(17) -0.010(2) 0.0085(16)
O107 0.0494(15) 0.0646(17) 0.0378(14) -0.0004(12) 0.0055(12) 0.0209(13)
Li1 0.026(2) 0.034(3) 0.033(3) 0.012(2) -0.007(2) -0.022(2)
Li2 0.040(3) 0.030(3) 0.022(2) 0.0038(19) 0.001(2) -0.030(2)
Li3 0.036(3) 0.057(4) 0.029(3) -0.007(2) 0.007(2) -0.035(3)
Li4 0.044(3) 0.057(4) 0.029(3) 0.001(2) 0.004(2) -0.031(3)
Li5 0.049(3) 0.073(4) 0.035(3) -0.001(3) 0.011(3) -0.037(3)
Li6 0.037(3) 0.036(3) 0.026(3) 0.001(2) 0.006(2) -0.024(2)
Li7 0.031(3) 0.049(3) 0.022(3) -0.006(2) 0.003(2) -0.034(2)
Li8 0.026(2) 0.029(2) 0.023(2) -0.0020(18) 0.0021(19) 0.0229(19)
Li9 0.050(3) 0.036(3) 0.024(3) -0.005(2) 0.004(2) 0.032(2)
Li10 0.044(3) 0.038(3) 0.028(3) -0.009(2) -0.008(2) 0.032(2)
Li11 0.038(3) 0.051(3) 0.018(2) 0.003(2) 0.006(2) 0.037(3)
Li12 0.037(3) 0.047(3) 0.017(2) 0.000(2) 0.004(2) 0.033(2)
Li13 0.045(3) 0.044(3) 0.029(3) -0.005(2) 0.005(2) 0.034(3)
Li14 0.048(3) 0.034(3) 0.020(2) -0.0012(19) -0.006(2) 0.033(2)
Li15 0.060(4) 0.042(3) 0.054(4) -0.002(3) 0.016(3) 0.034(3)
Li16 0.029(2) 0.033(3) 0.030(3) -0.011(2) -0.007(2) 0.020(2)
O108 0.0577(17) 0.0523(16) 0.0303(13) -0.0057(11) -0.0001(11) 0.0126(12)
O109 0.094(3) 0.094(3) 0.0435(17) 0.0160(16) -0.0054(16) -0.054(2)
O110 0.149(4) 0.047(2) 0.199(6) -0.030(3) 0.119(4) -0.018(2)
C134 0.0222(13) 0.0269(14) 0.0194(14) 0.0016(11) 0.0064(11) 0.0107(10)
C137 0.0122(11) 0.0195(12) 0.0141(12) 0.0012(9) 0.0004(9) 0.0035(9)
N13 0.025(2) 0.042(3) 0.045(3) -0.008(2) -0.0022(18) 0.015(2)
C135 0.038(4) 0.042(4) 0.026(3) -0.012(3) -0.005(2) 0.033(3)
C136 0.028(3) 0.042(4) 0.020(2) -0.007(2) -0.004(2) 0.029(3)
C138 0.037(3) 0.048(3) 0.030(3) -0.005(2) -0.001(2) 0.028(3)
N13A 0.044(7) 0.088(11) 0.026(5) 0.004(5) -0.012(4) 0.033(7)
C35A 0.029(6) 0.025(5) 0.029(5) 0.004(4) 0.007(4) 0.012(4)
C36A 0.015(5) 0.034(6) 0.018(5) -0.003(4) 0.008(4) 0.008(4)
C38A 0.039(3) 0.039(3) 0.038(3) -0.0002(10) 0.0030(10) 0.0006(10)
C24 0.0277(14) 0.0429(17) 0.0179(14) -0.0024(12) 0.0047(11) 0.0204(13)
C27 0.0136(11) 0.0229(12) 0.0169(13) -0.0012(10) -0.0008(9) 0.0074(9)
N3 0.0156(19) 0.020(2) 0.030(3) -0.0065(16) 0.0020(16) 0.0028(15)
C25 0.024(3) 0.034(3) 0.026(3) -0.010(2) -0.0031(19) 0.016(2)
C26 0.019(2) 0.036(3) 0.023(2) -0.0143(19) -0.0107(18) 0.019(2)
C28 0.024(2) 0.021(2) 0.034(3) -0.008(2) 0.000(2) 0.0062(18)
N3A 0.153(16) 0.30(3) 0.027(5) 0.003(9) -0.015(7) 0.19(2)
C25A 0.067(7) 0.060(7) 0.015(4) -0.012(4) -0.017(4) 0.056(6)
C26A 0.024(4) 0.038(4) 0.024(4) -0.004(3) 0.000(3) 0.022(3)
C28A 0.167(19) 0.25(3) 0.018(5) 0.001(9) -0.002(8) 0.17(2)
C17 0.0098(11) 0.0152(11) 0.0150(12) 0.0021(9) -0.0007(9) -0.0046(8)
C20 0.0159(12) 0.0218(12) 0.0213(14) 0.0023(10) 0.0017(10) -0.0094(9)
N2 0.035(2) 0.060(3) 0.026(2) 0.0035(19) 0.0013(17) -0.030(2)
C18 0.024(2) 0.029(3) 0.029(3) 0.014(2) -0.0057(19) -0.018(2)
C19 0.025(3) 0.040(3) 0.029(3) 0.016(2) -0.010(2) -0.025(3)
C21 0.031(3) 0.063(4) 0.019(2) 0.006(2) 0.0000(18) -0.029(3)
N2A 0.037(5) 0.039(5) 0.017(4) 0.008(3) -0.007(3) -0.018(4)
C18A 0.022(5) 0.026(5) 0.014(4) -0.002(4) 0.008(3) -0.017(4)
C19A 0.027(5) 0.029(5) 0.018(5) -0.001(4) 0.007(4) -0.014(5)
C21A 0.042(5) 0.030(5) 0.015(4) 0.000(3) 0.001(3) -0.005(4)
C127 0.0128(11) 0.0091(11) 0.0254(14) 0.0017(9) 0.0016(9) -0.0024(8)
C130 0.0207(12) 0.0130(12) 0.0347(16) 0.0014(10) -0.0017(11) -0.0069(10)
N12 0.078(3) 0.065(3) 0.084(3) 0.033(2) -0.042(3) -0.049(2)
C128 0.0320(14) 0.0276(14) 0.0179(13) 0.0041(10) -0.0060(11) -0.0121(11)
C129 0.047(2) 0.043(2) 0.0292(17) 0.0046(14) -0.0057(15) -0.0225(16)
C131 0.064(3) 0.060(3) 0.071(3) 0.037(2) -0.039(2) -0.044(2)
C71 0.0142(11) 0.0136(12) 0.0283(15) -0.0077(10) 0.0001(10) 0.0079(9)
C68 0.0204(12) 0.0168(12) 0.0266(15) -0.0063(10) 0.0010(11) 0.0104(10)
N7 0.068(6) 0.049(5) 0.024(4) 0.012(3) 0.027(4) 0.044(4)
C69 0.047(4) 0.047(4) 0.031(3) -0.016(3) -0.010(3) 0.034(3)
C70A 0.047(4) 0.047(4) 0.025(3) -0.018(2) -0.014(2) 0.040(3)
C72 0.062(6) 0.045(6) 0.036(5) 0.013(5) 0.028(5) 0.036(4)
C70B 0.016(2) 0.015(2) 0.015(2) -0.0009(9) 0.0008(10) 0.0025(10)
C69A 0.037(5) 0.031(5) 0.013(4) -0.007(3) -0.002(3) 0.024(4)
N7A 0.088(12) 0.071(12) 0.069(9) -0.030(7) -0.041(8) 0.067(10)
C72A 0.077(11) 0.075(13) 0.049(9) -0.044(9) -0.046(8) 0.073(10)
C500 0.70(4) 0.080(6) 0.110(8) 0.018(5) -0.117(15) -0.038(13)
C800 0.092(5) 0.110(6) 0.118(6) -0.008(5) 0.004(4) -0.005(4)
C801 0.083(4) 0.114(6) 0.096(5) 0.018(4) 0.004(4) -0.001(4)
C802 0.108(5) 0.103(5) 0.106(6) -0.015(4) -0.008(4) 0.008(4)
N801 0.68(4) 0.39(2) 0.45(2) 0.37(2) 0.45(3) 0.44(3)
N800 0.65(4) 0.40(2) 0.40(2) -0.34(2) 0.32(3) -0.40(3)

loop_
_atom_type_symbol
_atom_type_description
_atom_type_scat_dispersion_real
_atom_type_scat_dispersion_imag
_atom_type_scat_source
C C 0.0181 0.0091 'International Tables Vol C Tables 4.2.6.8 and 6.1.1.4'
H H 0.0000 0.0000 'International Tables Vol C Tables 4.2.6.8 and 6.1.1.4'
N N 0.0311 0.0180 'International Tables Vol C Tables 4.2.6.8 and 6.1.1.4'
O O 0.0492 0.0322 'International Tables Vol C Tables 4.2.6.8 and 6.1.1.4'
Li Li 0.0008 0.0003 'International Tables Vol C Tables 4.2.6.8 and 6.1.1.4'

loop_
_geom_angle_atom_site_label_1
_geom_angle_atom_site_label_2
_geom_angle_atom_site_label_3
_geom_angle
_geom_angle_site_symmetry_1
_geom_angle_site_symmetry_3
_geom_angle_publ_flag
O1 C1 O2 124.4(3) . . ?
O1 C1 C2 118.0(3) . . ?
O2 C1 C2 117.5(3) . . ?
O1 C1 Li11 80.9(2) . . ?
O2 C1 Li11 43.60(19) . . ?
C2 C1 Li11 161.1(3) . . ?
C6 C2 C3 118.1(3) . . ?
C6 C2 C1 121.3(3) . . ?
C3 C2 C1 120.5(3) . . ?
C4 C3 C2 120.2(3) . . ?
C4 C3 H3 119.9 . . ?
C2 C3 H3 119.9 . . ?
C5 C4 C3 119.4(3) . . ?
C5 C4 H4 120.3 . . ?
C3 C4 H4 120.3 . . ?
N1 C5 C4 121.3(2) . . ?
N1 C5 C7 118.6(2) . . ?
C4 C5 C7 120.0(2) . . ?
N1 C6 C2 121.5(3) . . ?
N1 C6 H6 119.2 . . ?
C2 C6 H6 119.2 . . ?
C5 C7 C10 113.06(18) . . ?
C5 C7 C8 107.56(17) . . ?
C10 C7 C8 107.68(18) . . ?
C5 C7 C9 111.37(18) . . ?
C10 C7 C9 108.73(17) . . ?
C8 C7 C9 108.26(18) . . ?
C14 C8 C7 110.91(17) . . ?
C14 C8 H8A 109.5 . . ?
C7 C8 H8A 109.5 . . ?
C14 C8 H8B 109.5 . . ?
C7 C8 H8B 109.5 . . ?
H8A C8 H8B 108.0 . . ?
C16 C9 C7 110.96(18) . . ?
C16 C9 H9A 109.4 . . ?
C7 C9 H9A 109.4 . . ?
C16 C9 H9B 109.4 . . ?
C7 C9 H9B 109.4 . . ?
H9A C9 H9B 108.0 . . ?
C7 C10 C11 110.69(18) . . ?
C7 C10 H10A 109.5 . . ?
C11 C10 H10A 109.5 . . ?
C7 C10 H10B 109.5 . . ?
C11 C10 H10B 109.5 . . ?
H10A C10 H10B 108.1 . . ?
C12 C11 C10 109.57(18) . . ?
C12 C11 C13 109.79(18) . . ?
C10 C11 C13 109.85(18) . . ?
C12 C11 H11 109.2 . . ?
C10 C11 H11 109.2 . . ?
C13 C11 H11 109.2 . . ?
C16 C12 C11 109.93(17) . . ?
C16 C12 H12A 109.7 . . ?
C11 C12 H12A 109.7 . . ?
C16 C12 H12B 109.7 . . ?
C11 C12 H12B 109.7 . . ?
H12A C12 H12B 108.2 . . ?
C14 C13 C11 108.97(18) . . ?
C14 C13 H13A 109.9 . . ?
C11 C13 H13A 109.9 . . ?
C14 C13 H13B 109.9 . . ?
C11 C13 H13B 109.9 . . ?
H13A C13 H13B 108.3 . . ?
C15 C14 C13 109.24(18) . . ?
C15 C14 C8 109.48(18) . . ?
C13 C14 C8 109.28(18) . . ?
C15 C14 H14 109.6 . . ?
C13 C14 H14 109.6 . . ?
C8 C14 H14 109.6 . . ?
C14 C15 C16 110.75(17) . . ?
C14 C15 H15A 109.5 . . ?
C16 C15 H15A 109.5 . . ?
C14 C15 H15B 109.5 . . ?
C16 C15 H15B 109.5 . . ?
H15A C15 H15B 108.1 . . ?
C17 C16 C12 111.19(18) . . ?
C17 C16 C15 109.75(19) . . ?
C12 C16 C15 109.04(18) . . ?
C17 C16 C9 109.56(18) . . ?
C12 C16 C9 109.13(18) . . ?
C15 C16 C9 108.12(17) . . ?
O4 C22 O3 125.3(3) . . ?
O4 C22 C20 117.7(3) . . ?
O3 C22 C20 116.9(2) . . ?
O6 C23 O5 125.6(3) . . ?
O6 C23 C24 116.7(3) . . ?
O5 C23 C24 117.7(3) . . ?
O6 C23 Li12 111.6(2) . . ?
O5 C23 Li12 35.3(2) . . ?
C24 C23 Li12 120.3(2) . . ?
C27 C29 C31 111.1(2) . . ?
C27 C29 C30 110.83(19) . . ?
C31 C29 C30 108.07(19) . . ?
C27 C29 C32 110.0(2) . . ?
C31 C29 C32 108.06(18) . . ?
C30 C29 C32 108.65(19) . . ?
C35 C30 C29 110.50(17) . . ?
C35 C30 H30A 109.5 . . ?
C29 C30 H30A 109.5 . . ?
C35 C30 H30B 109.5 . . ?
C29 C30 H30B 109.5 . . ?
H30A C30 H30B 108.1 . . ?
C33 C31 C29 111.12(18) . . ?
C33 C31 H31A 109.4 . . ?
C29 C31 H31A 109.4 . . ?
C33 C31 H31B 109.4 . . ?
C29 C31 H31B 109.4 . . ?
H31A C31 H31B 108.0 . . ?
C38 C32 C29 111.5(2) . . ?
C38 C32 H32A 109.3 . . ?
C29 C32 H32A 109.3 . . ?
C38 C32 H32B 109.3 . . ?
C29 C32 H32B 109.3 . . ?
H32A C32 H32B 108.0 . . ?
C31 C33 C34 109.89(17) . . ?
C31 C33 C37 109.21(18) . . ?
C34 C33 C37 109.24(18) . . ?
C31 C33 H33 109.5 . . ?
C34 C33 H33 109.5 . . ?
C37 C33 H33 109.5 . . ?
C33 C34 C35 109.3(2) . . ?
C33 C34 H34A 109.8 . . ?
C35 C34 H34A 109.8 . . ?
C33 C34 H34B 109.8 . . ?
C35 C34 H34B 109.8 . . ?
H34A C34 H34B 108.3 . . ?
C36 C35 C34 109.78(17) . . ?
C36 C35 C30 109.52(19) . . ?
C34 C35 C30 109.17(18) . . ?
C36 C35 H35 109.4 . . ?
C34 C35 H35 109.4 . . ?
C30 C35 H35 109.4 . . ?
C35 C36 C38 111.28(18) . . ?
C35 C36 H36A 109.4 . . ?
C38 C36 H36A 109.4 . . ?
C35 C36 H36B 109.4 . . ?
C38 C36 H36B 109.4 . . ?
H36A C36 H36B 108.0 . . ?
C33 C37 C38 110.40(17) . . ?
C33 C37 H37A 109.6 . . ?
C38 C37 H37A 109.6 . . ?
C33 C37 H37B 109.6 . . ?
C38 C37 H37B 109.6 . . ?
H37A C37 H37B 108.1 . . ?
C39 C38 C36 112.1(2) . . ?
C39 C38 C32 111.69(19) . . ?
C36 C38 C32 108.23(18) . . ?
C39 C38 C37 108.18(18) . . ?
C36 C38 C37 107.90(18) . . ?
C32 C38 C37 108.58(18) . . ?
N4 C39 C40 121.7(2) . . ?
N4 C39 C38 117.6(2) . . ?
C40 C39 C38 120.4(2) . . ?
C41 C40 C39 118.4(3) . . ?
C41 C40 H40 120.8 . . ?
C39 C40 H40 120.8 . . ?
C40 C41 C42 119.3(3) . . ?
C40 C41 H41 120.4 . . ?
C42 C41 H41 120.4 . . ?
C43 C42 C41 118.0(3) . . ?
C43 C42 C44 122.2(3) . . ?
C41 C42 C44 119.7(3) . . ?
N4 C43 C42 123.0(3) . . ?
N4 C43 H43 118.5 . . ?
C42 C43 H43 118.5 . . ?
O8 C44 O7 124.6(3) . . ?
O8 C44 C42 118.0(3) . . ?
O7 C44 C42 117.4(3) . . ?
O8 C44 Li3 40.78(18) . 3_445 ?
O7 C44 Li3 83.8(2) . 3_445 ?
C42 C44 Li3 158.7(3) . 3_445 ?
O9 C45 O10 124.4(3) . . ?
O9 C45 C46 117.6(4) . . ?
O10 C45 C46 118.0(4) . . ?
O9 C45 Li14 79.7(3) . . ?
O10 C45 Li14 45.0(2) . . ?
C46 C45 Li14 161.8(3) . . ?
C47 C46 C50 117.2(3) . . ?
C47 C46 C45 119.3(3) . . ?
C50 C46 C45 123.4(3) . . ?
C46 C47 C48 119.8(3) . . ?
C46 C47 H47 120.1 . . ?
C48 C47 H47 120.1 . . ?
C49 C48 C47 119.8(3) . . ?
C49 C48 H48 120.1 . . ?
C47 C48 H48 120.1 . . ?
N5 C49 C48 121.4(2) . . ?
N5 C49 C51 117.4(2) . . ?
C48 C49 C51 121.2(2) . . ?
N5 C50 C46 123.2(3) . . ?
N5 C50 H50 118.4 . . ?
C46 C50 H50 118.4 . . ?
C49 C51 C54 106.9(2) . . ?
C49 C51 C53 111.14(19) . . ?
C54 C51 C53 109.00(18) . . ?
C49 C51 C52 112.61(19) . . ?
C54 C51 C52 108.72(18) . . ?
C53 C51 C52 108.38(19) . . ?
C57 C52 C51 110.22(18) . . ?
C57 C52 H52A 109.6 . . ?
C51 C52 H52A 109.6 . . ?
C57 C52 H52B 109.6 . . ?
C51 C52 H52B 109.6 . . ?
H52A C52 H52B 108.1 . . ?
C51 C53 C60 110.78(18) . . ?
C51 C53 H53A 109.5 . . ?
C60 C53 H53A 109.5 . . ?
C51 C53 H53B 109.5 . . ?
C60 C53 H53B 109.5 . . ?
H53A C53 H53B 108.1 . . ?
C55 C54 C51 109.94(18) . . ?
C55 C54 H54A 109.7 . . ?
C51 C54 H54A 109.7 . . ?
C55 C54 H54B 109.7 . . ?
C51 C54 H54B 109.7 . . ?
H54A C54 H54B 108.2 . . ?
C54 C55 C56 110.54(19) . . ?
C54 C55 C59 108.49(18) . . ?
C56 C55 C59 110.57(18) . . ?
C54 C55 H55 109.1 . . ?
C56 C55 H55 109.1 . . ?
C59 C55 H55 109.1 . . ?
C57 C56 C55 108.82(18) . . ?
C57 C56 H56A 109.9 . . ?
C55 C56 H56A 109.9 . . ?
C57 C56 H56B 109.9 . . ?
C55 C56 H56B 109.9 . . ?
H56A C56 H56B 108.3 . . ?
C56 C57 C58 109.65(18) . . ?
C56 C57 C52 109.29(18) . . ?
C58 C57 C52 109.62(18) . . ?
C56 C57 H57 109.4 . . ?
C58 C57 H57 109.4 . . ?
C52 C57 H57 109.4 . . ?
C57 C58 C60 111.03(17) . . ?
C57 C58 H58A 109.4 . . ?
C60 C58 H58A 109.4 . . ?
C57 C58 H58B 109.4 . . ?
C60 C58 H58B 109.4 . . ?
H58A C58 H58B 108.0 . . ?
C55 C59 C60 109.96(17) . . ?
C55 C59 H59A 109.7 . . ?
C60 C59 H59A 109.7 . . ?
C55 C59 H59B 109.7 . . ?
C60 C59 H59B 109.7 . . ?
H59A C59 H59B 108.2 . . ?
C61 C60 C58 111.78(18) . . ?
C61 C60 C59 110.22(18) . . ?
C58 C60 C59 108.35(17) . . ?
C61 C60 C53 109.43(18) . . ?
C58 C60 C53 108.38(17) . . ?
C59 C60 C53 108.60(18) . . ?
N6 C61 C62 120.6(2) . . ?
N6 C61 C60 117.1(2) . . ?
C62 C61 C60 122.2(2) . . ?
C61 C62 C63 120.5(3) . . ?
C61 C62 H62 119.8 . . ?
C63 C62 H62 119.8 . . ?
C62 C63 C64 119.0(3) . . ?
C62 C63 H63 120.5 . . ?
C64 C63 H63 120.5 . . ?
C65 C64 C63 117.3(3) . . ?
C65 C64 C66 121.6(3) . . ?
C63 C64 C66 120.9(3) . . ?
N6 C65 C64 123.5(3) . . ?
N6 C65 H65 118.2 . . ?
C64 C65 H65 118.2 . . ?
O12 C66 O11 124.1(2) . . ?
O12 C66 C64 118.1(2) . . ?
O11 C66 C64 117.7(2) . . ?
O14 C67 O13 125.2(2) . . ?
O14 C67 C68 117.9(3) . . ?
O13 C67 C68 116.9(2) . . ?
C71 C73 C75 108.65(19) . . ?
C71 C73 C74 111.13(19) . . ?
C75 C73 C74 108.75(19) . . ?
C71 C73 C76 111.2(2) . . ?
C75 C73 C76 109.05(19) . . ?
C74 C73 C76 107.98(18) . . ?
C79 C74 C73 110.80(18) . . ?
C79 C74 H74A 109.5 . . ?
C73 C74 H74A 109.5 . . ?
C79 C74 H74B 109.5 . . ?
C73 C74 H74B 109.5 . . ?
H74A C74 H74B 108.1 . . ?
C73 C75 C82 111.1(2) . . ?
C73 C75 H75A 109.4 . . ?
C82 C75 H75A 109.4 . . ?
C73 C75 H75B 109.4 . . ?
C82 C75 H75B 109.4 . . ?
H75A C75 H75B 108.0 . . ?
C77 C76 C73 109.88(19) . . ?
C77 C76 H76A 109.7 . . ?
C73 C76 H76A 109.7 . . ?
C77 C76 H76B 109.7 . . ?
C73 C76 H76B 109.7 . . ?
H76A C76 H76B 108.2 . . ?
C78 C77 C76 109.97(19) . . ?
C78 C77 C81 110.60(19) . . ?
C76 C77 C81 108.8(2) . . ?
C78 C77 H77 109.1 . . ?
C76 C77 H77 109.1 . . ?
C81 C77 H77 109.1 . . ?
C79 C78 C77 108.97(18) . . ?
C79 C78 H78A 109.9 . . ?
C77 C78 H78A 109.9 . . ?
C79 C78 H78B 109.9 . . ?
C77 C78 H78B 109.9 . . ?
H78A C78 H78B 108.3 . . ?
C78 C79 C80 109.16(19) . . ?
C78 C79 C74 109.58(19) . . ?
C80 C79 C74 109.35(19) . . ?
C78 C79 H79 109.6 . . ?
C80 C79 H79 109.6 . . ?
C74 C79 H79 109.6 . . ?
C79 C80 C82 110.94(18) . . ?
C79 C80 H80A 109.5 . . ?
C82 C80 H80A 109.5 . . ?
C79 C80 H80B 109.5 . . ?
C82 C80 H80B 109.5 . . ?
H80A C80 H80B 108.0 . . ?
C77 C81 C82 109.55(18) . . ?
C77 C81 H81A 109.8 . . ?
C82 C81 H81A 109.8 . . ?
C77 C81 H81B 109.8 . . ?
C82 C81 H81B 109.8 . . ?
H81A C81 H81B 108.2 . . ?
C83 C82 C80 109.4(2) . . ?
C83 C82 C75 107.2(2) . . ?
C80 C82 C75 108.79(19) . . ?
C83 C82 C81 114.3(2) . . ?
C80 C82 C81 108.19(19) . . ?
C75 C82 C81 108.9(2) . . ?
N8 C83 C84 119.4(3) . . ?
N8 C83 C82 120.3(3) . . ?
C84 C83 C82 120.1(3) . . ?
C83 C84 C85 119.9(5) . . ?
C83 C84 H84 120.0 . . ?
C85 C84 H84 120.0 . . ?
C86 C85 C84 121.4(4) . . ?
C86 C85 H85 119.3 . . ?
C84 C85 H85 119.3 . . ?
C87 C86 C85 114.0(4) . . ?
C87 C86 C88 123.4(3) . . ?
C85 C86 C88 122.6(3) . . ?
C86 C87 N8 124.8(5) . . ?
C86 C87 H87 117.6 . . ?
N8 C87 H87 117.6 . . ?
O15 C88 O16 125.0(3) . . ?
O15 C88 C86 117.3(3) . . ?
O16 C88 C86 117.5(3) . . ?
O17 C89 O18 124.5(3) . . ?
O17 C89 C90 116.6(3) . . ?
O18 C89 C90 118.9(3) . . ?
O17 C89 Li2 84.9(2) . 2_655 ?
O18 C89 Li2 39.98(17) . 2_655 ?
C90 C89 Li2 157.7(3) . 2_655 ?
C91 C90 C94 117.3(3) . . ?
C91 C90 C89 119.7(3) . . ?
C94 C90 C89 123.0(3) . . ?
C90 C91 C92 120.8(3) . . ?
C90 C91 H91 119.6 . . ?
C92 C91 H91 119.6 . . ?
C93 C92 C91 119.0(3) . . ?
C93 C92 H92 120.5 . . ?
C91 C92 H92 120.5 . . ?
N9 C93 C92 121.2(2) . . ?
N9 C93 C95 118.5(2) . . ?
C92 C93 C95 120.2(2) . . ?
N9 C94 C90 121.7(3) . . ?
N9 C94 H94 119.1 . . ?
C90 C94 H94 119.1 . . ?
C93 C95 C96 111.71(18) . . ?
C93 C95 C97 109.65(17) . . ?
C96 C95 C97 108.51(17) . . ?
C93 C95 C98 109.55(18) . . ?
C96 C95 C98 108.76(17) . . ?
C97 C95 C98 108.59(17) . . ?
C101 C96 C95 110.16(17) . . ?
C101 C96 H96A 109.6 . . ?
C95 C96 H96A 109.6 . . ?
C101 C96 H96B 109.6 . . ?
C95 C96 H96B 109.6 . . ?
H96A C96 H96B 108.1 . . ?
C95 C97 C104 110.91(17) . . ?
C95 C97 H97A 109.5 . . ?
C104 C97 H97A 109.5 . . ?
C95 C97 H97B 109.5 . . ?
C104 C97 H97B 109.5 . . ?
H97A C97 H97B 108.0 . . ?
C99 C98 C95 110.15(17) . . ?
C99 C98 H98A 109.6 . . ?
C95 C98 H98A 109.6 . . ?
C99 C98 H98B 109.6 . . ?
C95 C98 H98B 109.6 . . ?
H98A C98 H98B 108.1 . . ?
C100 C99 C103 110.55(18) . . ?
C100 C99 C98 109.86(18) . . ?
C103 C99 C98 108.68(18) . . ?
C100 C99 H99 109.2 . . ?
C103 C99 H99 109.2 . . ?
C98 C99 H99 109.2 . . ?
C101 C100 C99 108.93(17) . . ?
C101 C100 H10C 109.9 . . ?
C99 C100 H10C 109.9 . . ?
C101 C100 H10D 109.9 . . ?
C99 C100 H10D 109.9 . . ?
H10C C100 H10D 108.3 . . ?
C100 C101 C102 109.33(17) . . ?
C100 C101 C96 110.12(17) . . ?
C102 C101 C96 109.32(17) . . ?
C100 C101 H101 109.4 . . ?
C102 C101 H101 109.4 . . ?
C96 C101 H101 109.3 . . ?
C101 C102 C104 111.17(17) . . ?
C101 C102 H10E 109.4 . . ?
C104 C102 H10E 109.4 . . ?
C101 C102 H10F 109.4 . . ?
C104 C102 H10F 109.4 . . ?
H10E C102 H10F 108.0 . . ?
C99 C103 C104 110.16(17) . . ?
C99 C103 H10G 109.6 . . ?
C104 C103 H10G 109.6 . . ?
C99 C103 H10H 109.6 . . ?
C104 C103 H10H 109.6 . . ?
H10G C103 H10H 108.1 . . ?
C105 C104 C102 111.72(17) . . ?
C105 C104 C103 109.93(17) . . ?
C102 C104 C103 107.90(17) . . ?
C105 C104 C97 109.95(17) . . ?
C102 C104 C97 108.36(17) . . ?
C103 C104 C97 108.90(17) . . ?
N10 C105 C106 120.7(2) . . ?
N10 C105 C104 116.9(2) . . ?
C106 C105 C104 122.3(2) . . ?
C105 C106 C107 120.4(2) . . ?
C105 C106 H106 119.8 . . ?
C107 C106 H106 119.8 . . ?
C108 C107 C106 118.8(3) . . ?
C108 C107 H107 120.6 . . ?
C106 C107 H107 120.6 . . ?
C109 C108 C107 117.9(2) . . ?
C109 C108 C110 121.5(2) . . ?
C107 C108 C110 120.5(2) . . ?
N10 C109 C108 123.1(2) . . ?
N10 C109 H109 118.5 . . ?
C108 C109 H109 118.5 . . ?
O19 C110 O20 123.9(2) . . ?
O19 C110 C108 117.9(2) . . ?
O20 C110 C108 118.3(2) . . ?
O21 C111 O22 124.3(2) . . ?
O21 C111 C112 116.8(2) . . ?
O22 C111 C112 119.0(2) . . ?
C113 C112 C116 117.8(3) . . ?
C113 C112 C111 121.6(2) . . ?
C116 C112 C111 120.6(3) . . ?
C114 C113 C112 121.0(3) . . ?
C114 C113 H113 119.5 . . ?
C112 C113 H113 119.5 . . ?
C115 C114 C113 120.8(3) . . ?
C115 C114 H114 119.6 . . ?
C113 C114 H114 119.6 . . ?
C114 C115 N11 120.3(2) . . ?
C114 C115 C117 119.8(2) . . ?
N11 C115 C117 119.9(2) . . ?
N11 C116 C112 120.7(3) . . ?
N11 C116 H116 119.6 . . ?
C112 C116 H116 119.6 . . ?
C115 C117 C120 111.24(18) . . ?
C115 C117 C118 110.53(18) . . ?
C120 C117 C118 108.28(17) . . ?
C115 C117 C119 109.68(17) . . ?
C120 C117 C119 108.19(17) . . ?
C118 C117 C119 108.84(18) . . ?
C123 C118 C117 109.73(17) . . ?
C123 C118 H11A 109.7 . . ?
C117 C118 H11A 109.7 . . ?
C123 C118 H11B 109.7 . . ?
C117 C118 H11B 109.7 . . ?
H11A C118 H11B 108.2 . . ?
C126 C119 C117 111.09(18) . . ?
C126 C119 H11C 109.4 . . ?
C117 C119 H11C 109.4 . . ?
C126 C119 H11D 109.4 . . ?
C117 C119 H11D 109.4 . . ?
H11C C119 H11D 108.0 . . ?
C121 C120 C117 111.12(17) . . ?
C121 C120 H12C 109.4 . . ?
C117 C120 H12C 109.4 . . ?
C121 C120 H12D 109.4 . . ?
C117 C120 H12D 109.4 . . ?
H12C C120 H12D 108.0 . . ?
C122 C121 C125 109.88(18) . . ?
C122 C121 C120 108.82(17) . . ?
C125 C121 C120 109.68(17) . . ?
C122 C121 H121 109.5 . . ?
C125 C121 H121 109.5 . . ?
C120 C121 H121 109.5 . . ?
C121 C122 C123 109.11(17) . . ?
C121 C122 H12E 109.9 . . ?
C123 C122 H12E 109.9 . . ?
C121 C122 H12F 109.9 . . ?
C123 C122 H12F 109.9 . . ?
H12E C122 H12F 108.3 . . ?
C122 C123 C118 110.72(18) . . ?
C122 C123 C124 109.89(18) . . ?
C118 C123 C124 108.66(18) . . ?
C122 C123 H123 109.2 . . ?
C118 C123 H123 109.2 . . ?
C124 C123 H123 109.2 . . ?
C123 C124 C126 110.16(18) . . ?
C123 C124 H12G 109.6 . . ?
C126 C124 H12G 109.6 . . ?
C123 C124 H12H 109.6 . . ?
C126 C124 H12H 109.6 . . ?
H12G C124 H12H 108.1 . . ?
C121 C125 C126 110.70(17) . . ?
C121 C125 H12I 109.5 . . ?
C126 C125 H12I 109.5 . . ?
C121 C125 H12J 109.5 . . ?
C126 C125 H12J 109.5 . . ?
H12I C125 H12J 108.1 . . ?
C127 C126 C125 111.98(18) . . ?
C127 C126 C119 109.20(18) . . ?
C125 C126 C119 108.56(18) . . ?
C127 C126 C124 110.11(19) . . ?
C125 C126 C124 108.71(18) . . ?
C119 C126 C124 108.19(17) . . ?
O24 C132 O23 124.6(3) . . ?
O24 C132 C130 118.3(3) . . ?
O23 C132 C130 117.1(3) . . ?
O24 C132 Li10 39.13(17) . 4_645 ?
O23 C132 Li10 85.7(2) . 4_645 ?
C130 C132 Li10 156.6(3) . 4_645 ?
O26 C133 O25 125.0(3) . . ?
O26 C133 C134 118.2(3) . . ?
O25 C133 C134 116.8(3) . . ?
O26 C133 Li6 87.7(2) . 4_655 ?
O25 C133 Li6 37.32(17) . 4_655 ?
C134 C133 Li6 153.8(2) . 4_655 ?
C137 C139 C142 110.99(19) . . ?
C137 C139 C141 110.62(19) . . ?
C142 C139 C141 108.31(19) . . ?
C137 C139 C140 109.72(19) . . ?
C142 C139 C140 108.88(18) . . ?
C141 C139 C140 108.26(18) . . ?
C148 C140 C139 111.18(18) . . ?
C148 C140 H14A 109.4 . . ?
C139 C140 H14A 109.4 . . ?
C148 C140 H14B 109.4 . . ?
C139 C140 H14B 109.4 . . ?
H14A C140 H14B 108.0 . . ?
C144 C141 C139 111.22(18) . . ?
C144 C141 H14C 109.4 . . ?
C139 C141 H14C 109.4 . . ?
C144 C141 H14D 109.4 . . ?
C139 C141 H14D 109.4 . . ?
H14C C141 H14D 108.0 . . ?
C146 C142 C139 109.83(17) . . ?
C146 C142 H14E 109.7 . . ?
C139 C142 H14E 109.7 . . ?
C146 C142 H14F 109.7 . . ?
C139 C142 H14F 109.7 . . ?
H14E C142 H14F 108.2 . . ?
C144 C143 C146 109.13(19) . . ?
C144 C143 H14G 109.9 . . ?
C146 C143 H14G 109.9 . . ?
C144 C143 H14H 109.9 . . ?
C146 C143 H14H 109.9 . . ?
H14G C143 H14H 108.3 . . ?
C141 C144 C143 109.46(19) . . ?
C141 C144 C147 109.36(19) . . ?
C143 C144 C147 109.15(18) . . ?
C141 C144 H144 109.6 . . ?
C143 C144 H144 109.6 . . ?
C147 C144 H144 109.6 . . ?
C146 C145 C148 110.56(18) . . ?
C146 C145 H14I 109.5 . . ?
C148 C145 H14I 109.5 . . ?
C146 C145 H14J 109.5 . . ?
C148 C145 H14J 109.5 . . ?
H14I C145 H14J 108.1 . . ?
C143 C146 C145 109.85(18) . . ?
C143 C146 C142 110.08(18) . . ?
C145 C146 C142 109.49(19) . . ?
C143 C146 H146 109.1 . . ?
C145 C146 H146 109.1 . . ?
C142 C146 H146 109.1 . . ?
C144 C147 C148 110.56(18) . . ?
C144 C147 H14K 109.5 . . ?
C148 C147 H14K 109.5 . . ?
C144 C147 H14L 109.5 . . ?
C148 C147 H14L 109.5 . . ?
H14K C147 H14L 108.1 . . ?
C149 C148 C145 112.41(18) . . ?
C149 C148 C140 111.48(18) . . ?
C145 C148 C140 108.89(17) . . ?
C149 C148 C147 107.78(17) . . ?
C145 C148 C147 107.86(18) . . ?
C140 C148 C147 108.27(18) . . ?
N14 C149 C150 122.0(2) . . ?
N14 C149 C148 116.6(2) . . ?
C150 C149 C148 121.3(2) . . ?
C149 C150 C151 119.3(3) . . ?
C149 C150 H150 120.3 . . ?
C151 C150 H150 120.3 . . ?
C150 C151 C152 119.4(3) . . ?
C150 C151 H151 120.3 . . ?
C152 C151 H151 120.3 . . ?
C153 C152 C151 118.0(2) . . ?
C153 C152 C154 121.2(3) . . ?
C151 C152 C154 120.9(3) . . ?
N14 C153 C152 122.6(3) . . ?
N14 C153 H153 118.7 . . ?
C152 C153 H153 118.7 . . ?
O27 C154 O28 124.6(3) . . ?
O27 C154 C152 117.7(3) . . ?
O28 C154 C152 117.7(3) . . ?
O27 C154 Li7 81.2(2) . 3 ?
O28 C154 Li7 43.40(18) . 3 ?
C152 C154 Li7 161.1(3) . 3 ?
O30 C155 O29 125.0(3) . . ?
O30 C155 C156 118.2(3) . . ?
O29 C155 C156 116.8(3) . . ?
C157 C156 C160 115.2(3) . . ?
C157 C156 C155 122.4(3) . . ?
C160 C156 C155 122.4(3) . . ?
C156 C157 C158 121.9(4) . . ?
C156 C157 H157 119.1 . . ?
C158 C157 H157 119.1 . . ?
C159 C158 C157 121.0(4) . . ?
C159 C158 H158 119.5 . . ?
C157 C158 H158 119.5 . . ?
C158 C159 N15 118.4(3) . . ?
C158 C159 C161 121.4(3) . . ?
N15 C159 C161 120.1(3) . . ?
C156 C160 N15 122.6(4) . . ?
C156 C160 H160 118.7 . . ?
N15 C160 H160 118.7 . . ?
C159 C161 C162 111.56(19) . . ?
C159 C161 C164 108.79(19) . . ?
C162 C161 C164 108.71(18) . . ?
C159 C161 C163 110.29(19) . . ?
C162 C161 C163 109.6(2) . . ?
C164 C161 C163 107.74(19) . . ?
C167 C162 C161 109.91(17) . . ?
C167 C162 H16A 109.7 . . ?
C161 C162 H16A 109.7 . . ?
C167 C162 H16B 109.7 . . ?
C161 C162 H16B 109.7 . . ?
H16A C162 H16B 108.2 . . ?
C170 C163 C161 110.95(19) . . ?
C170 C163 H16C 109.5 . . ?
C161 C163 H16C 109.4 . . ?
C170 C163 H16D 109.4 . . ?
C161 C163 H16D 109.5 . . ?
H16C C163 H16D 108.0 . . ?
C165 C164 C161 110.71(18) . . ?
C165 C164 H16E 109.5 . . ?
C161 C164 H16E 109.5 . . ?
C165 C164 H16F 109.5 . . ?
C161 C164 H16F 109.5 . . ?
H16E C164 H16F 108.1 . . ?
C169 C165 C166 109.37(19) . . ?
C169 C165 C164 109.36(19) . . ?
C166 C165 C164 109.75(19) . . ?
C169 C165 H165 109.5 . . ?
C166 C165 H165 109.5 . . ?
C164 C165 H165 109.5 . . ?
C165 C166 C167 108.8(2) . . ?
C165 C166 H16G 109.9 . . ?
C167 C166 H16G 109.9 . . ?
C165 C166 H16H 109.9 . . ?
C167 C166 H16H 109.9 . . ?
H16G C166 H16H 108.3 . . ?
C162 C167 C166 109.84(18) . . ?
C162 C167 C168 109.65(19) . . ?
C166 C167 C168 109.82(18) . . ?
C162 C167 H167 109.2 . . ?
C166 C167 H167 109.2 . . ?
C168 C167 H167 109.2 . . ?
C167 C168 C170 110.08(18) . . ?
C167 C168 H16I 109.6 . . ?
C170 C168 H16I 109.6 . . ?
C167 C168 H16J 109.6 . . ?
C170 C168 H16J 109.6 . . ?
H16I C168 H16J 108.2 . . ?
C165 C169 C170 110.71(18) . . ?
C165 C169 H16K 109.5 . . ?
C170 C169 H16K 109.5 . . ?
C165 C169 H16L 109.5 . . ?
C170 C169 H16L 109.5 . . ?
H16K C169 H16L 108.1 . . ?
C171 C170 C163 111.64(19) . . ?
C171 C170 C168 113.6(2) . . ?
C163 C170 C168 109.09(18) . . ?
C171 C170 C169 106.00(19) . . ?
C163 C170 C169 108.52(19) . . ?
C168 C170 C169 107.71(18) . . ?
C172 C171 N16 121.3(2) . . ?
C172 C171 C170 122.1(2) . . ?
N16 C171 C170 116.3(2) . . ?
C171 C172 C173 119.5(3) . . ?
C171 C172 H172 120.3 . . ?
C173 C172 H172 120.3 . . ?
C172 C173 C174 119.9(3) . . ?
C172 C173 H173 120.1 . . ?
C174 C173 H173 120.1 . . ?
C175 C174 C173 118.3(3) . . ?
C175 C174 C176 121.5(3) . . ?
C173 C174 C176 120.2(3) . . ?
N16 C175 C174 122.0(3) . . ?
N16 C175 H175 119.0 . . ?
C174 C175 H175 119.0 . . ?
O32 C176 O31 123.0(3) . . ?
O32 C176 C174 118.9(3) . . ?
O31 C176 C174 118.1(3) . . ?
O32 C176 Li4 43.9(2) . 5_776 ?
O31 C176 Li4 79.5(2) . 5_776 ?
C174 C176 Li4 161.6(3) . 5_776 ?
O33 C177 N17 127.1(5) . . ?
N17 C178 C179 113.4(5) . . ?
C181 C180 N17 114.0(7) . . ?
O34 C182 N18 132.3(6) . . ?
N18 C183 C184 112.7(5) . . ?
N18 C185 C186 112.7(7) . . ?
C5 N1 C6 119.4(2) . . ?
C39 N4 C43 119.6(3) . . ?
C49 N5 C50 118.4(3) . . ?
C61 N6 C65 118.7(2) . . ?
C83 N8 C87 120.3(4) . . ?
C93 N9 C94 119.8(3) . . ?
C105 N10 C109 119.0(2) . . ?
C115 N11 C116 119.4(3) . . ?
C149 N14 C153 118.7(2) . . ?
C159 N15 C160 120.6(4) . . ?
C175 N16 C171 119.0(3) . . ?
C177 N17 C178 118.4(5) . . ?
C177 N17 C180 121.0(5) . . ?
C178 N17 C180 120.6(6) . . ?
C182 N18 C183 118.0(5) . . ?
C182 N18 C185 121.1(6) . . ?
C183 N18 C185 120.8(6) . . ?
C1 O1 Li7 127.6(3) . 4_655 ?
C1 O2 Li12 146.5(3) . . ?
C1 O2 Li11 110.5(3) . . ?
Li12 O2 Li11 88.5(2) . . ?
C22 O3 Li9 121.4(3) . 2_655 ?
C22 O3 Li2 148.1(2) . . ?
Li9 O3 Li2 89.2(2) 2_655 . ?
C22 O4 Li1 130.6(3) . . ?
C23 O5 Li12 121.9(3) . . ?
C23 O6 Li13 120.5(3) . . ?
C23 O6 Li16 148.9(2) . 7_666 ?
Li13 O6 Li16 90.5(2) . 7_666 ?
C44 O7 Li4 124.8(3) . 5_676 ?
C44 O7 Li5 117.7(3) . 7_666 ?
Li4 O7 Li5 113.5(3) 5_676 7_666 ?
C44 O8 Li1 140.0(3) . . ?
C44 O8 Li3 115.1(3) . 3_445 ?
Li1 O8 Li3 87.5(2) . 3_445 ?
C45 O9 Li12 148.6(4) . . ?
C45 O10 Li15 155.4(3) . . ?
C45 O10 Li14 109.1(3) . . ?
Li15 O10 Li14 89.4(2) . . ?
C66 O11 Li10 124.6(3) . 4_655 ?
C66 O11 Li9 116.9(3) . 4_655 ?
Li10 O11 Li9 110.4(3) 4_655 4_655 ?
C66 O12 Li3 140.8(3) . . ?
C66 O12 Li1 120.2(2) . 3 ?
Li3 O12 Li1 88.4(2) . 3 ?
C67 O13 Li15 118.9(3) . . ?
C67 O13 Li16 119.3(3) . 7_666 ?
Li15 O13 Li16 114.8(3) . 7_666 ?
C67 O14 Li13 148.8(2) . 7_666 ?
C67 O14 Li16 120.4(2) . . ?
Li13 O14 Li16 90.8(2) 7_666 . ?
C88 O15 Li3 142.6(4) . . ?
C88 O16 Li5 125.5(3) . 5_776 ?
C88 O16 Li4 143.0(3) . . ?
Li5 O16 Li4 89.3(3) 5_776 . ?
C89 O17 Li8 139.4(4) . . ?
C89 O18 Li9 153.6(3) . . ?
C89 O18 Li2 116.1(3) . 2_655 ?
Li9 O18 Li2 89.6(2) . 2_655 ?
C110 O19 Li8 122.4(2) . 4_645 ?
C110 O19 Li7 139.6(3) . . ?
Li8 O19 Li7 89.1(2) 4_645 . ?
C110 O20 Li6 118.0(3) . . ?
C110 O20 Li2 122.2(3) . 3_545 ?
Li6 O20 Li2 109.6(3) . 3_545 ?
C111 O21 Li12 124.2(2) . . ?
C111 O21 Li11 138.6(3) . . ?
Li12 O21 Li11 89.2(2) . . ?
C111 O22 Li13 120.6(3) . . ?
C111 O22 Li14 120.6(3) . . ?
Li13 O22 Li14 104.8(3) . . ?
C132 O23 Li1 129.5(3) . 3_545 ?
C132 O24 Li6 153.1(2) . . ?
C132 O24 Li10 117.2(3) . 4_645 ?
Li6 O24 Li10 89.6(2) . 4_645 ?
C133 O25 Li6 119.7(3) . 4_655 ?
C133 O25 Li10 149.6(2) . . ?
Li6 O25 Li10 89.5(2) 4_655 . ?
C133 O26 Li8 125.3(3) . . ?
C154 O27 Li11 127.6(3) . 2_755 ?
C154 O28 Li8 142.9(3) . 2_755 ?
C154 O28 Li7 110.8(3) . 3 ?
Li8 O28 Li7 88.1(2) 2_755 3 ?
C155 O29 Li15 121.0(3) . . ?
C155 O29 Li14 147.4(2) . . ?
Li15 O29 Li14 90.3(3) . . ?
C155 O30 Li16 142.3(3) . . ?
C176 O31 Li3 122.2(3) . 3_545 ?
C176 O32 Li5 161.0(3) . . ?
C176 O32 Li4 110.2(3) . 5_776 ?
Li5 O32 Li4 88.6(3) . 5_776 ?
C177 O33 Li7 139.2(4) . . ?
C182 O34 Li11 142.4(4) . . ?
C500 O101 Li5 147.3(7) . . ?
C801 O104 Li6 134.9(6) . . ?
C800 O105 Li9 130.4(6) . . ?
C802 O106 Li13 128.1(6) . . ?
O4 Li1 O23 109.5(3) . 3_455 ?
O4 Li1 O8 124.5(3) . . ?
O23 Li1 O8 99.8(3) 3_455 . ?
O4 Li1 O12 115.0(3) . 3_445 ?
O23 Li1 O12 117.9(3) 3_455 3_445 ?
O8 Li1 O12 88.9(2) . 3_445 ?
O4 Li1 Li3 146.7(3) . 3_445 ?
O23 Li1 Li3 103.8(3) 3_455 3_445 ?
O8 Li1 Li3 46.54(17) . 3_445 ?
O12 Li1 Li3 45.40(17) 3_445 3_445 ?
O4 Li1 Li10 100.4(2) . 2_655 ?
O23 Li1 Li10 58.78(19) 3_455 2_655 ?
O8 Li1 Li10 135.1(3) . 2_655 ?
O12 Li1 Li10 72.14(18) 3_445 2_655 ?
Li3 Li1 Li10 97.1(2) 3_445 2_655 ?
O3 Li2 O100 116.0(3) . . ?
O3 Li2 O18 88.2(2) . 2_655 ?
O100 Li2 O18 111.6(3) . 2_655 ?
O3 Li2 O20 114.3(3) . 3_455 ?
O100 Li2 O20 100.6(2) . 3_455 ?
O18 Li2 O20 127.0(3) 2_655 3_455 ?
O3 Li2 Li9 44.86(17) . 2_655 ?
O100 Li2 Li9 129.8(3) . 2_655 ?
O18 Li2 Li9 43.94(17) 2_655 2_655 ?
O20 Li2 Li9 129.4(3) 3_455 2_655 ?
O3 Li2 C89 112.2(2) . 2_655 ?
O100 Li2 C89 98.8(2) . 2_655 ?
O18 Li2 C89 23.95(12) 2_655 2_655 ?
O20 Li2 C89 113.6(3) 3_455 2_655 ?
Li9 Li2 C89 67.79(17) 2_655 2_655 ?
O3 Li2 Li6 95.2(2) . 3_455 ?
O100 Li2 Li6 135.4(3) . 3_455 ?
O18 Li2 Li6 99.7(3) 2_655 3_455 ?
O20 Li2 Li6 35.17(16) 3_455 3_455 ?
Li9 Li2 Li6 94.8(2) 2_655 3_455 ?
C89 Li2 Li6 97.6(2) 2_655 3_455 ?
O3 Li2 Li8 152.0(3) . 2_655 ?
O100 Li2 Li8 91.5(2) . 2_655 ?
O18 Li2 Li8 75.8(2) 2_655 2_655 ?
O20 Li2 Li8 62.02(19) 3_455 2_655 ?
Li9 Li2 Li8 113.4(2) 2_655 2_655 ?
C89 Li2 Li8 54.57(15) 2_655 2_655 ?
Li6 Li2 Li8 65.70(18) 3_455 2_655 ?
O15 Li3 O12 127.1(4) . . ?
O15 Li3 O8 119.3(3) . 3 ?
O12 Li3 O8 89.1(2) . 3 ?
O15 Li3 O31 105.7(3) . 3_455 ?
O12 Li3 O31 97.3(3) . 3_455 ?
O8 Li3 O31 116.8(3) 3 3_455 ?
O15 Li3 Li1 153.0(4) . 3 ?
O12 Li3 Li1 46.22(18) . 3 ?
O8 Li3 Li1 45.93(17) 3 3 ?
O31 Li3 Li1 101.2(3) 3_455 3 ?
O15 Li3 C44 106.4(3) . 3 ?
O12 Li3 C44 112.3(2) . 3 ?
O8 Li3 C44 24.12(12) 3 3 ?
O31 Li3 C44 105.5(3) 3_455 3 ?
Li1 Li3 C44 66.92(17) 3 3 ?
O15 Li3 Li4 96.6(3) . 7_676 ?
O12 Li3 Li4 135.0(3) . 7_676 ?
O8 Li3 Li4 76.3(2) 3 7_676 ?
O31 Li3 Li4 55.6(2) 3_455 7_676 ?
Li1 Li3 Li4 99.7(2) 3 7_676 ?
C44 Li3 Li4 55.35(17) 3 7_676 ?
O109 Li4 O16 120.4(4) . . ?
O109 Li4 O7 102.5(3) . 5_676 ?
O16 Li4 O7 108.3(3) . 5_676 ?
O109 Li4 O32 115.7(3) . 5_776 ?
O16 Li4 O32 88.8(3) . 5_776 ?
O7 Li4 O32 121.9(4) 5_676 5_776 ?
O109 Li4 C176 97.9(3) . 5_776 ?
O16 Li4 C176 114.6(3) . 5_776 ?
O7 Li4 C176 112.4(3) 5_676 5_776 ?
O32 Li4 C176 25.93(13) 5_776 5_776 ?
O109 Li4 Li5 137.3(4) . 5_776 ?
O16 Li4 Li5 45.0(2) . 5_776 ?
O7 Li4 Li5 120.0(3) 5_676 5_776 ?
O32 Li4 Li5 44.52(19) 5_776 5_776 ?
C176 Li4 Li5 70.4(2) 5_776 5_776 ?
O109 Li4 Li5 135.9(3) . 3_455 ?
O16 Li4 Li5 86.1(3) . 3_455 ?
O7 Li4 Li5 33.38(17) 5_676 3_455 ?
O32 Li4 Li5 97.9(3) 5_776 3_455 ?
C176 Li4 Li5 101.6(2) 5_776 3_455 ?
Li5 Li4 Li5 86.7(3) 5_776 3_455 ?
O109 Li4 Li3 92.9(3) . 7_676 ?
O16 Li4 Li3 146.7(3) . 7_676 ?
O7 Li4 Li3 59.6(2) 5_676 7_676 ?
O32 Li4 Li3 75.7(2) 5_776 7_676 ?
C176 Li4 Li3 55.57(17) 5_776 7_676 ?
Li5 Li4 Li3 110.7(3) 5_776 7_676 ?
Li5 Li4 Li3 67.6(2) 3_455 7_676 ?
O32 Li5 O16 91.9(3) . 5_776 ?
O32 Li5 O101 110.4(4) . . ?
O16 Li5 O101 116.6(4) 5_776 . ?
O32 Li5 O7 122.6(4) . 7_666 ?
O16 Li5 O7 114.1(4) 5_776 7_666 ?
O101 Li5 O7 102.1(3) . 7_666 ?
O32 Li5 Li4 46.89(19) . 5_776 ?
O16 Li5 Li4 45.73(19) 5_776 5_776 ?
O101 Li5 Li4 131.5(4) . 5_776 ?
O7 Li5 Li4 126.4(4) 7_666 5_776 ?
O32 Li5 Li4 103.0(4) . 3_545 ?
O16 Li5 Li4 90.7(3) 5_776 3_545 ?
O101 Li5 Li4 135.1(3) . 3_545 ?
O7 Li5 Li4 33.1(2) 7_666 3_545 ?
Li4 Li5 Li4 93.3(3) 5_776 3_545 ?
O24 Li6 O104 116.0(3) . . ?
O24 Li6 O25 91.1(2) . 4_645 ?
O104 Li6 O25 116.6(4) . 4_645 ?
O24 Li6 O20 112.7(3) . . ?
O104 Li6 O20 103.7(3) . . ?
O25 Li6 O20 117.1(3) 4_645 . ?
O24 Li6 Li10 46.26(18) . 4_645 ?
O104 Li6 Li10 135.3(4) . 4_645 ?
O25 Li6 Li10 45.43(17) 4_645 4_645 ?
O20 Li6 Li10 120.9(3) . 4_645 ?
O24 Li6 C133 114.0(2) . 4_645 ?
O104 Li6 C133 104.0(3) . 4_645 ?
O25 Li6 C133 22.95(12) 4_645 4_645 ?
O20 Li6 C133 105.2(2) . 4_645 ?
Li10 Li6 C133 68.17(17) 4_645 4_645 ?
O24 Li6 Li2 93.0(3) . 3_545 ?
O104 Li6 Li2 138.6(3) . 3_545 ?
O25 Li6 Li2 89.9(2) 4_645 3_545 ?
O20 Li6 Li2 35.25(16) . 3_545 ?
Li10 Li6 Li2 86.0(2) 4_645 3_545 ?
C133 Li6 Li2 88.51(19) 4_645 3_545 ?
O33 Li7 O1 114.2(3) . 4_645 ?
O33 Li7 O19 117.0(4) . . ?
O1 Li7 O19 100.4(3) 4_645 . ?
O33 Li7 O28 111.0(3) . 3_445 ?
O1 Li7 O28 123.1(3) 4_645 3_445 ?
O19 Li7 O28 87.8(2) . 3_445 ?
O33 Li7 C154 103.2(3) . 3_445 ?
O1 Li7 C154 109.4(3) 4_645 3_445 ?
O19 Li7 C154 112.7(2) . 3_445 ?
O28 Li7 C154 25.77(12) 3_445 3_445 ?
O33 Li7 Li8 137.0(4) . 4_645 ?
O1 Li7 Li8 108.1(3) 4_645 4_645 ?
O19 Li7 Li8 45.35(16) . 4_645 ?
O28 Li7 Li8 45.37(16) 3_445 4_645 ?
C154 Li7 Li8 68.14(16) 3_445 4_645 ?
O33 Li7 Li11 106.3(3) . 4_645 ?
O1 Li7 Li11 57.1(2) 4_645 4_645 ?
O19 Li7 Li11 136.7(3) . 4_645 ?
O28 Li7 Li11 78.5(2) 3_445 4_645 ?
C154 Li7 Li11 55.96(16) 3_445 4_645 ?
Li8 Li7 Li11 102.4(2) 4_645 4_645 ?
O17 Li8 O26 109.0(3) . . ?
O17 Li8 O19 117.6(3) . 4_655 ?
O26 Li8 O19 112.4(3) . 4_655 ?
O17 Li8 O28 101.7(3) . 2_755 ?
O26 Li8 O28 126.3(3) . 2_755 ?
O19 Li8 O28 89.1(2) 4_655 2_755 ?
O17 Li8 Li7 105.2(3) . 4_655 ?
O26 Li8 Li7 145.6(3) . 4_655 ?
O19 Li8 Li7 45.55(16) 4_655 4_655 ?
O28 Li8 Li7 46.50(16) 2_755 4_655 ?
O17 Li8 Li2 57.81(19) . 2_655 ?
O26 Li8 Li2 100.6(2) . 2_655 ?
O19 Li8 Li2 70.24(18) 4_655 2_655 ?
O28 Li8 Li2 133.0(3) 2_755 2_655 ?
Li7 Li8 Li2 94.8(2) 4_655 2_655 ?
O18 Li9 O105 116.8(3) . . ?
O18 Li9 O3 91.8(2) . 2_655 ?
O105 Li9 O3 117.5(4) . 2_655 ?
O18 Li9 O11 112.4(4) . 4_645 ?
O105 Li9 O11 103.1(3) . 4_645 ?
O3 Li9 O11 115.8(3) 2_655 4_645 ?
O18 Li9 Li2 46.46(17) . 2_655 ?
O105 Li9 Li2 137.0(4) . 2_655 ?
O3 Li9 Li2 45.95(17) 2_655 2_655 ?
O11 Li9 Li2 119.9(3) 4_645 2_655 ?
O18 Li9 Li10 92.6(3) . . ?
O105 Li9 Li10 137.6(3) . . ?
O3 Li9 Li10 89.5(3) 2_655 . ?
O11 Li9 Li10 34.71(17) 4_645 . ?
Li2 Li9 Li10 85.4(2) 2_655 . ?
O108 Li10 O25 116.8(4) . . ?
O108 Li10 O24 112.6(3) . 4_655 ?
O25 Li10 O24 88.6(2) . 4_655 ?
O108 Li10 O11 100.2(3) . 4_645 ?
O25 Li10 O11 116.5(3) . 4_645 ?
O24 Li10 O11 123.3(4) 4_655 4_645 ?
O108 Li10 Li6 131.4(4) . 4_655 ?
O25 Li10 Li6 45.11(17) . 4_655 ?
O24 Li10 Li6 44.10(17) 4_655 4_655 ?
O11 Li10 Li6 128.4(4) 4_645 4_655 ?
O108 Li10 C132 97.9(3) . 4_655 ?
O25 Li10 C132 112.1(2) . 4_655 ?
O24 Li10 C132 23.66(12) 4_655 4_655 ?
O11 Li10 C132 111.4(3) 4_645 4_655 ?
Li6 Li10 C132 67.75(17) 4_655 4_655 ?
O108 Li10 Li9 134.8(3) . . ?
O25 Li10 Li9 96.0(3) . . ?
O24 Li10 Li9 97.4(3) 4_655 . ?
O11 Li10 Li9 34.86(17) 4_645 . ?
Li6 Li10 Li9 93.7(3) 4_655 . ?
C132 Li10 Li9 97.2(2) 4_655 . ?
O108 Li10 Li1 91.0(2) . 2_655 ?
O25 Li10 Li1 151.5(3) . 2_655 ?
O24 Li10 Li1 73.8(2) 4_655 2_655 ?
O11 Li10 Li1 60.23(19) 4_645 2_655 ?
Li6 Li10 Li1 111.9(2) 4_655 2_655 ?
C132 Li10 Li1 53.88(15) 4_655 2_655 ?
Li9 Li10 Li1 65.1(2) . 2_655 ?
O34 Li11 O27 112.0(3) . 2_755 ?
O34 Li11 O21 118.1(4) . . ?
O27 Li11 O21 101.6(3) 2_755 . ?
O34 Li11 O2 111.5(3) . . ?
O27 Li11 O2 123.4(3) 2_755 . ?
O21 Li11 O2 88.0(2) . . ?
O34 Li11 C1 101.8(3) . . ?
O27 Li11 C1 110.2(3) 2_755 . ?
O21 Li11 C1 113.3(2) . . ?
O2 Li11 C1 25.87(12) . . ?
O34 Li11 Li12 137.2(4) . . ?
O27 Li11 Li12 110.3(3) 2_755 . ?
O21 Li11 Li12 45.39(16) . . ?
O2 Li11 Li12 45.04(16) . . ?
C1 Li11 Li12 68.66(17) . . ?
O34 Li11 Li7 103.2(3) . 4_655 ?
O27 Li11 Li7 57.6(2) 2_755 4_655 ?
O21 Li11 Li7 138.6(3) . 4_655 ?
O2 Li11 Li7 78.6(2) . 4_655 ?
C1 Li11 Li7 56.18(16) . 4_655 ?
Li12 Li11 Li7 104.4(2) . 4_655 ?
O9 Li12 O5 108.3(3) . . ?
O9 Li12 O2 103.6(3) . . ?
O5 Li12 O2 128.0(4) . . ?
O9 Li12 O21 114.7(4) . . ?
O5 Li12 O21 112.1(3) . . ?
O2 Li12 O21 89.4(2) . . ?
O9 Li12 Li11 105.5(3) . . ?
O5 Li12 Li11 145.6(4) . . ?
O2 Li12 Li11 46.48(17) . . ?
O21 Li12 Li11 45.39(16) . . ?
O9 Li12 C23 86.8(3) . . ?
O5 Li12 C23 22.79(14) . . ?
O2 Li12 C23 144.8(3) . . ?
O21 Li12 C23 117.1(2) . . ?
Li11 Li12 C23 161.5(3) . . ?
O9 Li12 Li14 53.2(2) . . ?
O5 Li12 Li14 101.3(2) . . ?
O2 Li12 Li14 130.7(3) . . ?
O21 Li12 Li14 69.97(19) . . ?
Li11 Li12 Li14 93.8(2) . . ?
C23 Li12 Li14 82.45(18) . . ?
O14 Li13 O6 90.2(2) 7_666 . ?
O14 Li13 O22 117.9(4) 7_666 . ?
O6 Li13 O22 118.1(3) . . ?
O14 Li13 O106 110.7(3) 7_666 . ?
O6 Li13 O106 113.8(4) . . ?
O22 Li13 O106 105.8(3) . . ?
O14 Li13 Li16 45.27(17) 7_666 7_666 ?
O6 Li13 Li16 45.06(16) . 7_666 ?
O22 Li13 Li16 128.7(4) . 7_666 ?
O106 Li13 Li16 125.4(4) . 7_666 ?
O14 Li13 Li14 96.5(3) 7_666 . ?
O6 Li13 Li14 88.7(3) . . ?
O22 Li13 Li14 38.30(18) . . ?
O106 Li13 Li14 143.7(3) . . ?
Li16 Li13 Li14 90.7(2) 7_666 . ?
O29 Li14 O107 116.5(3) . . ?
O29 Li14 O10 86.9(2) . . ?
O107 Li14 O10 110.0(3) . . ?
O29 Li14 O22 110.1(3) . . ?
O107 Li14 O22 100.2(2) . . ?
O10 Li14 O22 133.9(4) . . ?
O29 Li14 C45 112.7(2) . . ?
O107 Li14 C45 98.9(2) . . ?
O10 Li14 C45 25.89(16) . . ?
O22 Li14 C45 117.7(3) . . ?
O29 Li14 Li15 44.42(19) . . ?
O107 Li14 Li15 130.6(3) . . ?
O10 Li14 Li15 43.62(19) . . ?
O22 Li14 Li15 128.4(3) . . ?
C45 Li14 Li15 68.7(2) . . ?
O29 Li14 Li13 91.2(2) . . ?
O107 Li14 Li13 136.7(3) . . ?
O10 Li14 Li13 103.7(3) . . ?
O22 Li14 Li13 36.87(16) . . ?
C45 Li14 Li13 99.8(2) . . ?
Li15 Li14 Li13 92.6(3) . . ?
O29 Li14 Li12 151.2(3) . . ?
O107 Li14 Li12 92.2(2) . . ?
O10 Li14 Li12 80.4(2) . . ?
O22 Li14 Li12 64.05(19) . . ?
C45 Li14 Li12 56.45(17) . . ?
Li15 Li14 Li12 114.9(2) . . ?
Li13 Li14 Li12 67.2(2) . . ?
O10 Li15 O29 91.1(3) . . ?
O10 Li15 O13 114.7(4) . . ?
O29 Li15 O13 116.9(4) . . ?
O10 Li15 O110 116.4(4) . . ?
O29 Li15 O110 111.9(4) . . ?
O13 Li15 O110 105.9(3) . . ?
O10 Li15 Li14 46.99(19) . . ?
O29 Li15 Li14 45.27(18) . . ?
O13 Li15 Li14 120.0(4) . . ?
O110 Li15 Li14 134.0(4) . . ?
O10 Li15 Li16 97.5(3) . 7_666 ?
O29 Li15 Li16 91.1(3) . 7_666 ?
O13 Li15 Li16 32.72(17) . 7_666 ?
O110 Li15 Li16 137.4(3) . 7_666 ?
Li14 Li15 Li16 87.7(3) . 7_666 ?
O30 Li16 O6 117.9(3) . 7_666 ?
O30 Li16 O13 104.3(3) . 7_666 ?
O6 Li16 O13 111.4(3) 7_666 7_666 ?
O30 Li16 O14 119.3(3) . . ?
O6 Li16 O14 88.2(2) 7_666 . ?
O13 Li16 O14 115.6(3) 7_666 . ?
O30 Li16 Li13 134.7(3) . 7_666 ?
O6 Li16 Li13 44.42(17) 7_666 7_666 ?
O13 Li16 Li13 120.9(3) 7_666 7_666 ?
O14 Li16 Li13 43.95(17) . 7_666 ?
O30 Li16 Li15 136.8(3) . 7_666 ?
O6 Li16 Li15 90.4(3) 7_666 7_666 ?
O13 Li16 Li15 32.50(17) 7_666 7_666 ?
O14 Li16 Li15 91.5(2) . 7_666 ?
Li13 Li16 Li15 88.5(3) 7_666 7_666 ?
O30 Li16 Li16 96.6(3) . 7_666 ?
O6 Li16 Li16 145.1(4) 7_666 7_666 ?
O13 Li16 Li16 60.21(19) 7_666 7_666 ?
O14 Li16 Li16 69.40(19) . 7_666 ?
Li13 Li16 Li16 107.5(3) 7_666 7_666 ?
Li15 Li16 Li16 64.9(2) 7_666 7_666 ?
C135 C134 C138 118.0(4) . . ?
C35A C134 C38A 115.8(7) . . ?
C135 C134 C133 121.4(3) . . ?
C138 C134 C133 120.5(3) . . ?
C35A C134 C133 125.3(5) . . ?
C38A C134 C133 118.6(6) . . ?
N13 C137 C136 120.5(3) . . ?
C36A C137 N13A 123.4(7) . . ?
C36A C137 C139 118.6(5) . . ?
N13 C137 C139 119.4(3) . . ?
C136 C137 C139 119.8(3) . . ?
N13A C137 C139 117.5(5) . . ?
C137 N13 C138 119.3(4) . . ?
C134 C135 C136 121.8(5) . . ?
C134 C135 H135 119.1 . . ?
C136 C135 H135 119.1 . . ?
C137 C136 C135 119.3(5) . . ?
C137 C136 H136 120.3 . . ?
C135 C136 H136 120.3 . . ?
C134 C138 N13 120.4(4) . . ?
C134 C138 H138 119.8 . . ?
N13 C138 H138 119.8 . . ?
C137 N13A C38A 117.7(9) . . ?
C36A C35A C134 122.5(10) . . ?
C36A C35A H35A 118.7 . . ?
C134 C35A H35A 118.7 . . ?
C137 C36A C35A 120.1(9) . . ?
C137 C36A H36C 119.9 . . ?
C35A C36A H36C 119.9 . . ?
C134 C38A N13A 119.8(10) . . ?
C134 C38A H38A 120.1 . . ?
N13A C38A H38A 120.1 . . ?
C25A C24 C28A 114.8(7) . . ?
C28 C24 C25 117.6(4) . . ?
C25A C24 C23 125.7(4) . . ?
C28 C24 C23 122.5(3) . . ?
C28A C24 C23 119.2(6) . . ?
C25 C24 C23 119.9(3) . . ?
C26A C27 N3A 118.7(6) . . ?
N3 C27 C26 120.9(3) . . ?
C26A C27 C29 123.7(4) . . ?
N3 C27 C29 118.7(3) . . ?
N3A C27 C29 117.6(5) . . ?
C26 C27 C29 120.4(3) . . ?
C27 N3 C28 119.7(4) . . ?
C26 C25 C24 117.5(5) . . ?
C26 C25 H25 121.3 . . ?
C24 C25 H25 121.3 . . ?
C25 C26 C27 120.2(4) . . ?
C25 C26 H26 119.9 . . ?
C27 C26 H26 119.9 . . ?
N3 C28 C24 124.1(5) . . ?
N3 C28 H28 118.0 . . ?
C24 C28 H28 118.0 . . ?
C28A N3A C27 117.5(10) . . ?
C24 C25A C26A 123.8(7) . . ?
C24 C25A H25A 118.1 . . ?
C26A C25A H25A 118.1 . . ?
C27 C26A C25A 122.9(8) . . ?
C27 C26A H26A 118.5 . . ?
C25A C26A H26A 118.5 . . ?
N3A C28A C24 120.6(13) . . ?
N3A C28A H28A 119.7 . . ?
C24 C28A H28A 119.7 . . ?
C18 C17 N2 120.6(3) . . ?
C18A C17 N2A 121.3(5) . . ?
C18A C17 C16 120.2(4) . . ?
C18 C17 C16 119.3(3) . . ?
N2 C17 C16 120.0(3) . . ?
N2A C17 C16 117.5(4) . . ?
C19 C20 C21 118.0(3) . . ?
C19A C20 C21A 115.8(6) . . ?
C19A C20 C22 124.4(5) . . ?
C19 C20 C22 121.6(3) . . ?
C21 C20 C22 120.3(3) . . ?
C21A C20 C22 119.6(5) . . ?
C17 N2 C21 119.9(4) . . ?
C17 C18 C19 119.3(4) . . ?
C17 C18 H18 120.3 . . ?
C19 C18 H18 120.3 . . ?
C18 C19 C20 122.0(4) . . ?
C18 C19 H19 119.0 . . ?
C20 C19 H19 119.0 . . ?
N2 C21 C20 119.8(4) . . ?
N2 C21 H21 120.1 . . ?
C20 C21 H21 120.1 . . ?
C21A N2A C17 116.0(7) . . ?
C17 C18A C19A 120.0(8) . . ?
C17 C18A H18A 120.0 . . ?
C19A C18A H18A 120.0 . . ?
C20 C19A C18A 123.4(8) . . ?
C20 C19A H19A 118.3 . . ?
C18A C19A H19A 118.3 . . ?
N2A C21A C20 122.3(8) . . ?
N2A C21A H21A 118.9 . . ?
C20 C21A H21A 118.9 . . ?
C128 C127 N12 120.3(3) . . ?
C128 C127 C126 117.2(2) . . ?
N12 C127 C126 122.2(2) . . ?
C131 C130 C129 115.7(3) . . ?
C131 C130 C132 120.6(3) . . ?
C129 C130 C132 123.5(3) . . ?
C131 N12 C127 119.8(3) . . ?
C127 C128 C129 119.5(3) . . ?
C127 C128 H128 120.2 . . ?
C129 C128 H128 120.2 . . ?
C128 C129 C130 123.4(3) . . ?
C128 C129 H129 118.3 . . ?
C130 C129 H129 118.3 . . ?
C130 C131 N12 120.6(4) . . ?
C130 C131 H131 119.7 . . ?
N12 C131 H131 119.7 . . ?
N7 C71 C70A 120.2(5) . . ?
C70B C71 N7A 118.8(8) . . ?
N7 C71 C73 120.4(5) . . ?
C70B C71 C73 117.2(4) . . ?
C70A C71 C73 119.3(3) . . ?
N7A C71 C73 120.8(8) . . ?
C72A C68 C69A 115.4(9) . . ?
C72 C68 C69 115.7(5) . . ?
C72 C68 C67 125.1(5) . . ?
C72A C68 C67 118.3(9) . . ?
C69A C68 C67 123.6(4) . . ?
C69 C68 C67 119.0(3) . . ?
C71 N7 C72 120.8(9) . . ?
C70A C69 C68 118.3(6) . . ?
C70A C69 H69 120.9 . . ?
C68 C69 H69 120.9 . . ?
C69 C70A C71 119.1(5) . . ?
C69 C70A H70A 120.4 . . ?
C71 C70A H70A 120.4 . . ?
N7 C72 C68 125.2(9) . . ?
N7 C72 H72 117.4 . . ?
C68 C72 H72 117.4 . . ?
C71 C70B C69A 119.5(6) . . ?
C70B C69A C68 123.9(7) . . ?
C72A N7A C71 117.0(15) . . ?
N7A C72A C68 120.9(16) . . ?
O105 C800 N800 105.1(11) . . ?
O104 C801 N801 113.1(11) . . ?

loop_
_geom_bond_atom_site_label_1
_geom_bond_atom_site_label_2
_geom_bond_distance
_geom_bond_site_symmetry_2
_geom_bond_publ_flag
C1 O1 1.248(5) . ?
C1 O2 1.261(4) . ?
C1 C2 1.504(3) . ?
C1 Li11 2.705(6) . ?
C2 C6 1.385(4) . ?
C2 C3 1.392(4) . ?
C3 C4 1.378(4) . ?
C3 H3 0.9300 . ?
C4 C5 1.375(4) . ?
C4 H4 0.9300 . ?
C5 N1 1.354(4) . ?
C5 C7 1.514(3) . ?
C6 N1 1.364(3) . ?
C6 H6 0.9300 . ?
C7 C10 1.532(3) . ?
C7 C8 1.552(3) . ?
C7 C9 1.551(3) . ?
C8 C14 1.531(3) . ?
C8 H8A 0.9700 . ?
C8 H8B 0.9700 . ?
C9 C16 1.544(3) . ?
C9 H9A 0.9700 . ?
C9 H9B 0.9700 . ?
C10 C11 1.531(3) . ?
C10 H10A 0.9700 . ?
C10 H10B 0.9700 . ?
C11 C12 1.531(3) . ?
C11 C13 1.539(3) . ?
C11 H11 0.9800 . ?
C12 C16 1.530(3) . ?
C12 H12A 0.9700 . ?
C12 H12B 0.9700 . ?
C13 C14 1.531(3) . ?
C13 H13A 0.9700 . ?
C13 H13B 0.9700 . ?
C14 C15 1.530(3) . ?
C14 H14 0.9800 . ?
C15 C16 1.543(3) . ?
C15 H15A 0.9700 . ?
C15 H15B 0.9700 . ?
C16 C17 1.520(3) . ?
C22 O4 1.243(4) . ?
C22 O3 1.254(4) . ?
C22 C20 1.511(3) . ?
C23 O6 1.253(4) . ?
C23 O5 1.265(4) . ?
C23 C24 1.509(4) . ?
C23 Li12 2.773(6) . ?
C29 C27 1.509(3) . ?
C29 C31 1.539(3) . ?
C29 C30 1.543(3) . ?
C29 C32 1.552(3) . ?
C30 C35 1.534(3) . ?
C30 H30A 0.9700 . ?
C30 H30B 0.9700 . ?
C31 C33 1.529(3) . ?
C31 H31A 0.9700 . ?
C31 H31B 0.9700 . ?
C32 C38 1.544(3) . ?
C32 H32A 0.9700 . ?
C32 H32B 0.9700 . ?
C33 C34 1.530(3) . ?
C33 C37 1.537(3) . ?
C33 H33 0.9800 . ?
C34 C35 1.532(3) . ?
C34 H34A 0.9700 . ?
C34 H34B 0.9700 . ?
C35 C36 1.527(3) . ?
C35 H35 0.9800 . ?
C36 C38 1.533(3) . ?
C36 H36A 0.9700 . ?
C36 H36B 0.9700 . ?
C37 C38 1.554(3) . ?
C37 H37A 0.9700 . ?
C37 H37B 0.9700 . ?
C38 C39 1.521(3) . ?
C39 N4 1.322(4) . ?
C39 C40 1.411(4) . ?
C40 C41 1.388(4) . ?
C40 H40 0.9300 . ?
C41 C42 1.399(4) . ?
C41 H41 0.9300 . ?
C42 C43 1.380(5) . ?
C42 C44 1.511(4) . ?
C43 N4 1.339(4) . ?
C43 H43 0.9300 . ?
C44 O8 1.238(4) . ?
C44 O7 1.266(4) . ?
C44 Li3 2.742(6) 3_445 ?
C45 O9 1.235(6) . ?
C45 O10 1.245(5) . ?
C45 C46 1.518(4) . ?
C45 Li14 2.694(6) . ?
C46 C47 1.362(5) . ?
C46 C50 1.397(5) . ?
C47 C48 1.387(5) . ?
C47 H47 0.9300 . ?
C48 C49 1.370(4) . ?
C48 H48 0.9300 . ?
C49 N5 1.339(4) . ?
C49 C51 1.520(3) . ?
C50 N5 1.343(4) . ?
C50 H50 0.9300 . ?
C51 C54 1.535(4) . ?
C51 C53 1.542(3) . ?
C51 C52 1.545(3) . ?
C52 C57 1.534(3) . ?
C52 H52A 0.9700 . ?
C52 H52B 0.9700 . ?
C53 C60 1.544(3) . ?
C53 H53A 0.9700 . ?
C53 H53B 0.9700 . ?
C54 C55 1.529(3) . ?
C54 H54A 0.9700 . ?
C54 H54B 0.9700 . ?
C55 C56 1.531(3) . ?
C55 C59 1.533(3) . ?
C55 H55 0.9800 . ?
C56 C57 1.522(3) . ?
C56 H56A 0.9700 . ?
C56 H56B 0.9700 . ?
C57 C58 1.524(3) . ?
C57 H57 0.9800 . ?
C58 C60 1.537(3) . ?
C58 H58A 0.9700 . ?
C58 H58B 0.9700 . ?
C59 C60 1.542(3) . ?
C59 H59A 0.9700 . ?
C59 H59B 0.9700 . ?
C60 C61 1.522(3) . ?
C61 N6 1.349(3) . ?
C61 C62 1.380(4) . ?
C62 C63 1.383(4) . ?
C62 H62 0.9300 . ?
C63 C64 1.394(4) . ?
C63 H63 0.9300 . ?
C64 C65 1.380(4) . ?
C64 C66 1.499(3) . ?
C65 N6 1.349(4) . ?
C65 H65 0.9300 . ?
C66 O12 1.250(4) . ?
C66 O11 1.262(4) . ?
C67 O14 1.249(4) . ?
C67 O13 1.266(4) . ?
C67 C68 1.506(3) . ?
C73 C71 1.519(3) . ?
C73 C75 1.525(3) . ?
C73 C74 1.542(3) . ?
C73 C76 1.544(3) . ?
C74 C79 1.527(3) . ?
C74 H74A 0.9700 . ?
C74 H74B 0.9700 . ?
C75 C82 1.539(3) . ?
C75 H75A 0.9700 . ?
C75 H75B 0.9700 . ?
C76 C77 1.535(3) . ?
C76 H76A 0.9700 . ?
C76 H76B 0.9700 . ?
C77 C78 1.531(3) . ?
C77 C81 1.537(3) . ?
C77 H77 0.9800 . ?
C78 C79 1.523(3) . ?
C78 H78A 0.9700 . ?
C78 H78B 0.9700 . ?
C79 C80 1.527(3) . ?
C79 H79 0.9800 . ?
C80 C82 1.538(3) . ?
C80 H80A 0.9700 . ?
C80 H80B 0.9700 . ?
C81 C82 1.541(4) . ?
C81 H81A 0.9700 . ?
C81 H81B 0.9700 . ?
C82 C83 1.531(3) . ?
C83 N8 1.265(5) . ?
C83 C84 1.330(6) . ?
C84 C85 1.379(6) . ?
C84 H84 0.9300 . ?
C85 C86 1.337(6) . ?
C85 H85 0.9300 . ?
C86 C87 1.329(5) . ?
C86 C88 1.498(4) . ?
C87 N8 1.342(6) . ?
C87 H87 0.9300 . ?
C88 O15 1.269(5) . ?
C88 O16 1.271(4) . ?
C89 O17 1.252(5) . ?
C89 O18 1.248(4) . ?
C89 C90 1.505(3) . ?
C89 Li2 2.760(5) 2_655 ?
C90 C91 1.369(5) . ?
C90 C94 1.399(4) . ?
C91 C92 1.383(5) . ?
C91 H91 0.9300 . ?
C92 C93 1.374(4) . ?
C92 H92 0.9300 . ?
C93 N9 1.334(4) . ?
C93 C95 1.522(3) . ?
C94 N9 1.352(4) . ?
C94 H94 0.9300 . ?
C95 C96 1.541(3) . ?
C95 C97 1.545(3) . ?
C95 C98 1.546(3) . ?
C96 C101 1.534(3) . ?
C96 H96A 0.9700 . ?
C96 H96B 0.9700 . ?
C97 C104 1.543(3) . ?
C97 H97A 0.9700 . ?
C97 H97B 0.9700 . ?
C98 C99 1.538(3) . ?
C98 H98A 0.9700 . ?
C98 H98B 0.9700 . ?
C99 C100 1.532(3) . ?
C99 C103 1.531(3) . ?
C99 H99 0.9800 . ?
C100 C101 1.524(3) . ?
C100 H10C 0.9700 . ?
C100 H10D 0.9700 . ?
C101 C102 1.525(3) . ?
C101 H101 0.9800 . ?
C102 C104 1.540(3) . ?
C102 H10E 0.9700 . ?
C102 H10F 0.9700 . ?
C103 C104 1.544(3) . ?
C103 H10G 0.9700 . ?
C103 H10H 0.9700 . ?
C104 C105 1.522(3) . ?
C105 N10 1.343(3) . ?
C105 C106 1.378(4) . ?
C106 C107 1.387(4) . ?
C106 H106 0.9300 . ?
C107 C108 1.388(4) . ?
C107 H107 0.9300 . ?
C108 C109 1.379(4) . ?
C108 C110 1.497(3) . ?
C109 N10 1.347(3) . ?
C109 H109 0.9300 . ?
C110 O19 1.252(3) . ?
C110 O20 1.269(4) . ?
C111 O21 1.248(3) . ?
C111 O22 1.272(4) . ?
C111 C112 1.502(3) . ?
C112 C113 1.372(4) . ?
C112 C116 1.387(4) . ?
C113 C114 1.357(4) . ?
C113 H113 0.9300 . ?
C114 C115 1.347(4) . ?
C114 H114 0.9300 . ?
C115 N11 1.366(4) . ?
C115 C117 1.525(3) . ?
C116 N11 1.373(4) . ?
C116 H116 0.9300 . ?
C117 C120 1.538(3) . ?
C117 C118 1.543(3) . ?
C117 C119 1.552(3) . ?
C118 C123 1.533(3) . ?
C118 H11A 0.9700 . ?
C118 H11B 0.9700 . ?
C119 C126 1.541(3) . ?
C119 H11C 0.9700 . ?
C119 H11D 0.9700 . ?
C120 C121 1.531(3) . ?
C120 H12C 0.9700 . ?
C120 H12D 0.9700 . ?
C121 C122 1.524(3) . ?
C121 C125 1.527(3) . ?
C121 H121 0.9800 . ?
C122 C123 1.531(3) . ?
C122 H12E 0.9700 . ?
C122 H12F 0.9700 . ?
C123 C124 1.540(3) . ?
C123 H123 0.9800 . ?
C124 C126 1.547(3) . ?
C124 H12G 0.9700 . ?
C124 H12H 0.9700 . ?
C125 C126 1.537(3) . ?
C125 H12I 0.9700 . ?
C125 H12J 0.9700 . ?
C126 C127 1.523(3) . ?
C132 O24 1.256(4) . ?
C132 O23 1.267(4) . ?
C132 C130 1.498(3) . ?
C132 Li10 2.783(6) 4_645 ?
C133 O26 1.245(4) . ?
C133 O25 1.246(4) . ?
C133 C134 1.512(4) . ?
C133 Li6 2.774(6) 4_655 ?
C139 C137 1.521(3) . ?
C139 C142 1.542(3) . ?
C139 C141 1.544(3) . ?
C139 C140 1.546(3) . ?
C140 C148 1.547(3) . ?
C140 H14A 0.9700 . ?
C140 H14B 0.9700 . ?
C141 C144 1.523(3) . ?
C141 H14C 0.9700 . ?
C141 H14D 0.9700 . ?
C142 C146 1.535(3) . ?
C142 H14E 0.9700 . ?
C142 H14F 0.9700 . ?
C143 C144 1.530(3) . ?
C143 C146 1.531(3) . ?
C143 H14G 0.9700 . ?
C143 H14H 0.9700 . ?
C144 C147 1.540(3) . ?
C144 H144 0.9800 . ?
C145 C146 1.533(3) . ?
C145 C148 1.535(3) . ?
C145 H14I 0.9700 . ?
C145 H14J 0.9700 . ?
C146 H146 0.9800 . ?
C147 C148 1.553(3) . ?
C147 H14K 0.9700 . ?
C147 H14L 0.9700 . ?
C148 C149 1.524(3) . ?
C149 N14 1.347(3) . ?
C149 C150 1.380(4) . ?
C150 C151 1.386(4) . ?
C150 H150 0.9300 . ?
C151 C152 1.394(4) . ?
C151 H151 0.9300 . ?
C152 C153 1.390(4) . ?
C152 C154 1.506(3) . ?
C153 N14 1.350(4) . ?
C153 H153 0.9300 . ?
C154 O27 1.250(4) . ?
C154 O28 1.261(4) . ?
C154 Li7 2.712(5) 3 ?
C155 O30 1.259(4) . ?
C155 O29 1.269(4) . ?
C155 C156 1.508(4) . ?
C156 C157 1.320(5) . ?
C156 C160 1.331(5) . ?
C157 C158 1.379(5) . ?
C157 H157 0.9300 . ?
C158 C159 1.296(5) . ?
C158 H158 0.9300 . ?
C159 N15 1.312(5) . ?
C159 C161 1.532(3) . ?
C160 N15 1.358(5) . ?
C160 H160 0.9300 . ?
C161 C162 1.533(3) . ?
C161 C164 1.536(3) . ?
C161 C163 1.544(3) . ?
C162 C167 1.532(3) . ?
C162 H16A 0.9700 . ?
C162 H16B 0.9700 . ?
C163 C170 1.538(3) . ?
C163 H16C 0.9700 . ?
C163 H16D 0.9700 . ?
C164 C165 1.534(3) . ?
C164 H16E 0.9700 . ?
C164 H16F 0.9700 . ?
C165 C169 1.519(3) . ?
C165 C166 1.527(3) . ?
C165 H165 0.9800 . ?
C166 C167 1.538(3) . ?
C166 H16G 0.9700 . ?
C166 H16H 0.9700 . ?
C167 C168 1.534(3) . ?
C167 H167 0.9800 . ?
C168 C170 1.541(3) . ?
C168 H16I 0.9700 . ?
C168 H16J 0.9700 . ?
C169 C170 1.552(3) . ?
C169 H16K 0.9700 . ?
C169 H16L 0.9700 . ?
C170 C171 1.520(3) . ?
C171 C172 1.363(4) . ?
C171 N16 1.364(4) . ?
C172 C173 1.382(4) . ?
C172 H172 0.9300 . ?
C173 C174 1.380(5) . ?
C173 H173 0.9300 . ?
C174 C175 1.384(4) . ?
C174 C176 1.508(4) . ?
C175 N16 1.345(4) . ?
C175 H175 0.9300 . ?
C176 O32 1.256(4) . ?
C176 O31 1.254(4) . ?
C176 Li4 2.696(6) 5_776 ?
C177 O33 1.206(6) . ?
C177 N17 1.317(7) . ?
C178 N17 1.456(8) . ?
C178 C179 1.559(10) . ?
C180 C181 1.460(12) . ?
C180 N17 1.490(8) . ?
C182 O34 1.262(7) . ?
C182 N18 1.297(8) . ?
C183 N18 1.461(8) . ?
C183 C184 1.490(10) . ?
C185 N18 1.451(8) . ?
C185 C186 1.529(12) . ?
O1 Li7 1.953(8) 4_655 ?
O2 Li12 1.944(6) . ?
O2 Li11 1.992(6) . ?
O3 Li9 1.922(5) 2_655 ?
O3 Li2 1.958(6) . ?
O4 Li1 1.904(7) . ?
O5 Li12 1.889(7) . ?
O6 Li13 1.950(5) . ?
O6 Li16 1.972(6) 7_666 ?
O7 Li4 1.957(8) 5_676 ?
O7 Li5 1.970(8) 7_666 ?
O8 Li1 1.958(6) . ?
O8 Li3 1.978(5) 3_445 ?
O9 Li12 1.844(8) . ?
O10 Li15 1.902(8) . ?
O10 Li14 2.016(5) . ?
O11 Li10 1.980(7) 4_655 ?
O11 Li9 1.988(7) 4_655 ?
O12 Li3 1.939(6) . ?
O12 Li1 1.966(5) 3 ?
O13 Li15 1.967(8) . ?
O13 Li16 1.979(6) 7_666 ?
O14 Li13 1.934(6) 7_666 ?
O14 Li16 1.979(5) . ?
O15 Li3 1.872(7) . ?
O16 Li5 1.928(6) 5_776 ?
O16 Li4 1.953(7) . ?
O17 Li8 1.852(6) . ?
O18 Li9 1.890(6) . ?
O18 Li2 1.974(5) 2_655 ?
O19 Li8 1.954(5) 4_645 ?
O19 Li7 1.961(6) . ?
O20 Li6 1.968(7) . ?
O20 Li2 1.972(6) 3_545 ?
O21 Li12 1.955(5) . ?
O21 Li11 1.955(6) . ?
O22 Li13 1.956(7) . ?
O22 Li14 2.021(6) . ?
O23 Li1 1.923(7) 3_545 ?
O24 Li6 1.902(6) . ?
O24 Li10 1.975(5) 4_645 ?
O25 Li6 1.937(5) 4_655 ?
O25 Li10 1.948(6) . ?
O26 Li8 1.929(6) . ?
O27 Li11 1.943(8) 2_755 ?
O28 Li8 1.956(6) 2_755 ?
O28 Li7 1.993(5) 3 ?
O29 Li15 1.929(6) . ?
O29 Li14 1.958(6) . ?
O30 Li16 1.923(7) . ?
O31 Li3 1.998(8) 3_545 ?
O32 Li5 1.913(7) . ?
O32 Li4 1.991(6) 5_776 ?
O33 Li7 1.885(7) . ?
O34 Li11 1.916(7) . ?
O100 Li2 1.960(6) . ?
O101 C500 1.54(2) . ?
O101 Li5 1.975(9) . ?
O104 C801 1.226(9) . ?
O104 Li6 1.928(7) . ?
O105 C800 1.156(9) . ?
O105 Li9 1.910(7) . ?
O106 C802 1.237(9) . ?
O106 Li13 1.961(8) . ?
O107 Li14 1.985(7) . ?
Li1 Li3 2.722(8) 3_445 ?
Li1 Li10 3.471(8) 2_655 ?
Li2 Li9 2.724(7) 2_655 ?
Li2 Li6 3.219(9) 3_455 ?
Li2 Li8 3.459(8) 2_655 ?
Li3 Li4 3.339(10) 7_676 ?
Li4 O109 1.948(7) . ?
Li4 Li5 2.727(9) 5_776 ?
Li4 Li5 3.284(11) 3_455 ?
Li6 Li10 2.734(8) 4_645 ?
Li7 Li8 2.747(7) 4_645 ?
Li7 Li11 3.320(10) 4_645 ?
Li9 Li10 3.259(10) . ?
Li10 O108 1.922(7) . ?
Li11 Li12 2.746(7) . ?
Li12 Li14 3.432(8) . ?
Li13 Li16 2.786(8) 7_666 ?
Li13 Li14 3.152(10) . ?
Li14 Li15 2.756(8) . ?
Li15 O110 1.969(9) . ?
Li15 Li16 3.324(10) 7_666 ?
Li16 Li16 3.513(11) 7_666 ?
C134 C135 1.355(6) . ?
C134 C138 1.374(6) . ?
C134 C35A 1.392(12) . ?
C134 C38A 1.392(12) . ?
C137 C36A 1.250(11) . ?
C137 N13 1.341(6) . ?
C137 C136 1.364(6) . ?
C137 N13A 1.384(13) . ?
N13 C138 1.392(6) . ?
C135 C136 1.362(7) . ?
C135 H135 0.9300 . ?
C136 H136 0.9300 . ?
C138 H138 0.9300 . ?
N13A C38A 1.410(16) . ?
C35A C36A 1.368(16) . ?
C35A H35A 0.9300 . ?
C36A H36C 0.9300 . ?
C38A H38A 0.9300 . ?
C24 C25A 1.293(10) . ?
C24 C28 1.373(6) . ?
C24 C28A 1.394(15) . ?
C24 C25 1.422(7) . ?
C27 C26A 1.243(8) . ?
C27 N3 1.288(5) . ?
C27 N3A 1.407(14) . ?
C27 C26 1.437(5) . ?
N3 C28 1.339(7) . ?
C25 C26 1.367(7) . ?
C25 H25 0.9300 . ?
C26 H26 0.9300 . ?
C28 H28 0.9300 . ?
N3A C28A 1.384(16) . ?
C25A C26A 1.339(11) . ?
C25A H25A 0.9300 . ?
C26A H26A 0.9300 . ?
C28A H28A 0.9300 . ?
C17 C18A 1.285(9) . ?
C17 C18 1.354(5) . ?
C17 N2 1.367(5) . ?
C17 N2A 1.431(10) . ?
C20 C19A 1.346(10) . ?
C20 C19 1.364(6) . ?
C20 C21 1.395(5) . ?
C20 C21A 1.405(10) . ?
N2 C21 1.374(6) . ?
C18 C19 1.363(6) . ?
C18 H18 0.9300 . ?
C19 H19 0.9300 . ?
C21 H21 0.9300 . ?
N2A C21A 1.369(13) . ?
C18A C19A 1.363(13) . ?
C18A H18A 0.9300 . ?
C19A H19A 0.9300 . ?
C21A H21A 0.9300 . ?
C127 C128 1.317(4) . ?
C127 N12 1.385(5) . ?
C130 C131 1.372(5) . ?
C130 C129 1.401(5) . ?
N12 C131 1.373(5) . ?
C128 C129 1.340(5) . ?
C128 H128 0.9300 . ?
C129 H129 0.9300 . ?
C131 H131 0.9300 . ?
C71 N7 1.271(9) . ?
C71 C70B 1.299(7) . ?
C71 C70A 1.440(6) . ?
C71 N7A 1.45(2) . ?
C68 C72 1.373(13) . ?
C68 C72A 1.359(16) . ?
C68 C69A 1.394(9) . ?
C68 C69 1.415(7) . ?
N7 C72 1.313(16) . ?
C69 C70A 1.385(7) . ?
C69 H69 0.9300 . ?
C70A H70A 0.9300 . ?
C72 H72 0.9300 . ?
C70B C69A 1.340(10) . ?
N7A C72A 1.40(3) . ?
C800 N800 1.73(3) . ?
C801 N801 1.58(2) . ?

loop_
_platon_squeeze_void_nr
_platon_squeeze_void_average_x
_platon_squeeze_void_average_y
_platon_squeeze_void_average_z
_platon_squeeze_void_volume
_platon_squeeze_void_count_electrons
_platon_squeeze_void_content
1 0.000 0.000 -0.002 9820 1554 ' '
2 0.161 0.622 0.190 7 -1 ' '
3 0.161 0.378 0.690 7 -1 ' '
4 0.500 0.500 0.498 9820 1554 ' '
5 0.339 0.122 0.310 7 -1 ' '
6 0.339 0.878 0.810 7 -1 ' '
7 0.661 0.122 0.190 7 -1 ' '
8 0.661 0.878 0.690 7 -1 ' '
9 0.839 0.622 0.310 7 -1 ' '
10 0.839 0.378 0.810 7 -1 ' '
